data_1574092
loop_
_publ_author_name
'Yu, Hao'
'Guo, Ziteng'
'Tang, Jie'
'Han, Ningxu'
'Shi, Junjuan'
'Li, Meng'
'Zhang, Houyu'
'Wang, Ming'

_publ_section_title
;
 Configurational control of low-symmetry heteroleptic metal-organic cages
 with asymmetric ligands.
;
_journal_issue 14
_journal_name_full 'Chemical science'
_journal_page_first 6114
_journal_page_last 6120
_journal_paper_doi 10.1039/d4sc08647c
_journal_volume 16
_journal_year 2025
_chemical_formula_moiety 'C138 H96 N12 Pd3'
_chemical_formula_sum 'C138 H96 N12 Pd3'
_chemical_formula_weight 2241.46
_space_group_crystal_system triclinic
_space_group_IT_number 2
_space_group_name_Hall '-P 1'
_space_group_name_H-M_alt 'P -1'
_atom_sites_solution_hydrogens geom
_atom_sites_solution_primary dual
_audit_creation_date 2025-02-09
_audit_creation_method
;
Olex2 1.5-ac6-020
(compiled 2024.02.14 svn.r2f8d729c for Rigaku Oxford Diffraction, GUI svn.r6966)
;
_audit_update_record
;
2025-02-10 deposited with the CCDC.	2025-03-07 downloaded from the CCDC.
;
_cell_angle_alpha 69.586(2)
_cell_angle_beta 75.581(2)
_cell_angle_gamma 63.458(2)
_cell_formula_units_Z 2
_cell_length_a 24.626(2)
_cell_length_b 24.7677(19)
_cell_length_c 25.970(2)
_cell_measurement_reflns_used 9918
_cell_measurement_temperature 273.15
_cell_measurement_theta_max 20.09
_cell_measurement_theta_min 2.23
_cell_volume 13198.3(18)
_computing_cell_refinement 'SAINT V8.40B (?, 2016)'
_computing_data_reduction 'SAINT V8.40B (?, 2016)'
_computing_molecular_graphics 'Olex2 1.5-ac6-020 (Dolomanov et al., 2009)'
_computing_publication_material 'Olex2 1.5-ac6-020 (Dolomanov et al., 2009)'
_computing_structure_refinement 'SHELXL 2019/3 (Sheldrick, 2015)'
_computing_structure_solution 'olex2.solve 1.3 (Bourhis et al., 2015)'
_diffrn_ambient_temperature 273.15
_diffrn_measured_fraction_theta_full 0.950
_diffrn_measured_fraction_theta_max 0.950
_diffrn_measurement_device_type 'Bruker APEX-II CCD'
_diffrn_measurement_method '\f and \w scans'
_diffrn_radiation_type Synchrotron
_diffrn_radiation_wavelength 0.67016
_diffrn_reflns_av_R_equivalents 0.0551
_diffrn_reflns_av_unetI/netI 0.0587
_diffrn_reflns_Laue_measured_fraction_full 0.950
_diffrn_reflns_Laue_measured_fraction_max 0.950
_diffrn_reflns_limit_h_max 27
_diffrn_reflns_limit_h_min -27
_diffrn_reflns_limit_k_max 27
_diffrn_reflns_limit_k_min -27
_diffrn_reflns_limit_l_max 28
_diffrn_reflns_limit_l_min -28
_diffrn_reflns_number 124281
_diffrn_reflns_point_group_measured_fraction_full 0.950
_diffrn_reflns_point_group_measured_fraction_max 0.950
_diffrn_reflns_theta_full 21.837
_diffrn_reflns_theta_max 21.837
_diffrn_reflns_theta_min 0.977
_diffrn_source_current 0.0
_diffrn_source_power 0.0
_diffrn_source_voltage 0.0
_diffrn_standards_number 0
_exptl_absorpt_coefficient_mu 0.195
_exptl_absorpt_correction_T_max 0.7447
_exptl_absorpt_correction_T_min 0.6526
_exptl_absorpt_correction_type none
_exptl_crystal_colour colourless
_exptl_crystal_colour_primary colourless
_exptl_crystal_density_diffrn 0.564
_exptl_crystal_description block
_exptl_crystal_F_000 2292
_exptl_crystal_size_max 0.15
_exptl_crystal_size_mid 0.13
_exptl_crystal_size_min 0.11
_refine_diff_density_max 1.539
_refine_diff_density_min -0.724
_refine_diff_density_rms 0.087
_refine_ls_extinction_method none
_refine_ls_goodness_of_fit_ref 1.453
_refine_ls_hydrogen_treatment constr
_refine_ls_matrix_type full
_refine_ls_number_parameters 1640
_refine_ls_number_reflns 35945
_refine_ls_number_restraints 14409
_refine_ls_restrained_S_all 1.270
_refine_ls_R_factor_all 0.1559
_refine_ls_R_factor_gt 0.1268
_refine_ls_shift/su_max 0.001
_refine_ls_shift/su_mean 0.000
_refine_ls_structure_factor_coef Fsqd
_refine_ls_weighting_details 'w=1/[\s^2^(Fo^2^)+(0.2000P)^2^] where P=(Fo^2^+2Fc^2^)/3'
_refine_ls_weighting_scheme calc
_refine_ls_wR_factor_gt 0.3740
_refine_ls_wR_factor_ref 0.4083
_reflns_Friedel_coverage 0.000
_reflns_number_gt 20510
_reflns_number_total 35945
_reflns_threshold_expression 'I > 2\s(I)'
_cod_data_source_file d4sc08647c2.cif
_cod_data_source_block 1
_cod_depositor_comments 'Adding full bibliography for 1574092--1574094.cif.'
_cod_original_cell_volume 13197.9(18)
_cod_database_code 1574092
_shelx_shelxl_version_number 2019/3
_shelx_space_group_comment
;
The symmetry employed for this shelxl refinement is uniquely defined
by the following loop, which should always be used as a source of
symmetry information in preference to the above space-group names.
They are only intended as comments.
;
_shelx_estimated_absorpt_t_max 0.979
_shelx_estimated_absorpt_t_min 0.971
_olex2_refinement_description
;
1. Fixed Uiso
 At 1.2 times of:
  All C(H) groups
2. Restrained distances
 C43-C6
 1.45 with sigma of 0.01
 C96-C83
 1.45 with sigma of 0.01
 C89-C92
 1.45 with sigma of 0.01
 C153-C192
 1.45 with sigma of 0.01
 C160-C181
 1.45 with sigma of 0.01
 C159-C180
 1.45 with sigma of 0.01
 C144-C141
 1.55 with sigma of 0.01
 C201-C170
 1.55 with sigma of 0.01
 C186-C176
 1.55 with sigma of 0.01
 C99-C97
 1.45 with sigma of 0.01
 C115-C107
 1.45 with sigma of 0.01
 C111-C51
 1.45 with sigma of 0.01
 C196-C177
 1.52 with sigma of 0.01
 C156-C167
 1.5 with sigma of 0.01
 C203-C148
 1.52 with sigma of 0.01
 C133-C15
 1.45 with sigma of 0.01
 C123-C65
 1.53 with sigma of 0.01
 C63-C29
 1.53 with sigma of 0.01
 Pd4-N17 \\sim Pd4-N4
 with sigma of 0.02
 N17-C187 \\sim N4-C1
 with sigma of 0.02
 N17-C185 \\sim N4-C10
 with sigma of 0.02
 C189-C160 \\sim C4-C160
 with sigma of 0.04
 C187-C189 \\sim C1-C4
 with sigma of 0.02
 C187-C181 \\sim C1-C6
 with sigma of 0.04
 C183-C160 \\sim C8-C160
 with sigma of 0.04
 C181-C183 \\sim C6-C8
 with sigma of 0.02
 C181-C160 \\sim C6-C160
 with sigma of 0.02
 C189-C181 \\sim C4-C6
 with sigma of 0.02
 C187-C185 \\sim C1-C10
 with sigma of 0.04
 C183-C185 \\sim C8-C10
 with sigma of 0.02
 C189-C183 \\sim C4-C8
 with sigma of 0.04
 C181-C185 \\sim C6-C10
 with sigma of 0.04
 Pd4-C187 \\sim Pd4-C1
 with sigma of 0.04
 Pd4-C185 \\sim Pd4-C10
 with sigma of 0.04
 N17-C189 \\sim N4-C4
 with sigma of 0.04
 N17-C183 \\sim N4-C8
 with sigma of 0.04
3. Uiso/Uaniso restraints and constraints
C1 \\sim C4 \\sim C6 \\sim C8 \\sim C10 \\sim C2 \\sim C129 \\sim C65 \\sim
C131 \\sim C33 \\sim C12 \\sim C14 \\sim C16 \\sim C18 \\sim C20 \\sim C22
\\sim C24 \\sim C26 \\sim C28 \\sim C30 \\sim C11 \\sim C89 \\sim C45 \\sim C91
\\sim C23 \\sim C29 \\sim C117 \\sim C59 \\sim C119 \\sim C15 \\sim C121 \\sim
C34 \\sim C36 \\sim C37 \\sim C38 \\sim C40 \\sim C42 \\sim C44 \\sim C46 \\sim
C48 \\sim C50 \\sim C41 \\sim C83 \\sim C21 \\sim C85 \\sim C43 \\sim C87 \\sim
C47 \\sim C95 \\sim C3 \\sim C97 \\sim C49 \\sim C52 \\sim C54 \\sim C56 \\sim
C58 \\sim C60 \\sim C62 \\sim C55 \\sim C111 \\sim C7 \\sim C113 \\sim C57
\\sim C115 \\sim C61 \\sim C123 \\sim C31 \\sim C125 \\sim C63 \\sim C127 \\sim
C64 \\sim C66 \\sim C68 \\sim C70 \\sim C72 \\sim C74 \\sim C76 \\sim C75 \\sim
C19 \\sim C77 \\sim C39 \\sim C79 \\sim C5 \\sim C80 \\sim C81 \\sim C82 \\sim
C84 \\sim C86 \\sim C88 \\sim C90 \\sim C92 \\sim C94 \\sim C96 \\sim C98 \\sim
C93 \\sim C99 \\sim C25 \\sim C101 \\sim C51 \\sim C103 \\sim C13 \\sim C100
\\sim C102 \\sim C104 \\sim C106 \\sim C108 \\sim C110 \\sim C105 \\sim C53
\\sim C107 \\sim C27 \\sim C109 \\sim C118 \\sim C120 \\sim C122 \\sim C124
\\sim C126 \\sim C128 \\sim C130 \\sim C132 \\sim C133 \\sim C67 \\sim C135
\\sim C17 \\sim C137 \\sim C134 \\sim C136 \\sim C138 \\sim C69 \\sim C35 \\sim
C71 \\sim C9 \\sim C73 \\sim C173 \\sim C175 \\sim C177 \\sim C178 \\sim C179
\\sim C190 \\sim C191 \\sim C192 \\sim C193 \\sim C194 \\sim C139 \\sim C203
\\sim C172 \\sim C204 \\sim C168 \\sim C140 \\sim C142 \\sim C144 \\sim C146
\\sim C149 \\sim C147 \\sim C196 \\sim C171 \\sim C198 \\sim C167 \\sim C200
\\sim C148 \\sim C150 \\sim C152 \\sim C154 \\sim C156 \\sim C158 \\sim C169
\\sim C157 \\sim C184 \\sim C159 \\sim C166 \\sim C160 \\sim C174 \\sim C141
\\sim C161 \\sim C143 \\sim C176 \\sim C145 \\sim C180 \\sim C151 \\sim C165
\\sim C153 \\sim C182 \\sim C155 \\sim C181 \\sim C183 \\sim C185 \\sim C187
\\sim C189 \\sim C186 \\sim C162 \\sim C170 \\sim C163 \\sim C188 \\sim C164
\\sim C195 \\sim C197 \\sim C199 \\sim C201 \\sim C202 \\sim C32 \\sim C78
\\sim C116 \\sim C112 \\sim C114 \\sim N1 \\sim N3 \\sim N4 \\sim N5 \\sim N6
\\sim N8 \\sim N12 \\sim N7 \\sim N2 \\sim N9 \\sim N11 \\sim N14 \\sim N15
\\sim N13 \\sim N16 \\sim N17 \\sim N18 \\sim N205: within 5A with sigma of
0.01 and sigma for terminal atoms of 0.02 within 5A
4. Others
 Sof(Pd3)=1-FVAR(1)
 Sof(Pd1)=FVAR(1)
 Fixed Sof: N4(0.5) C1(0.5) H1(0.5) C4(0.5) H4(0.5) C6(0.5) C8(0.5) H8(0.5)
 C10(0.5) H10(0.5) N5(0.5) C2(0.5) H2(0.5) C129(0.5) H129(0.5) C65(0.5)
 C131(0.5) H131(0.5) C33(0.5) H33(0.5) C11(0.5) H11(0.5) C89(0.5) C45(0.5)
 H45(0.5) C91(0.5) H91(0.5) N7(0.5) C23(0.5) H23(0.5) C29(0.5) C117(0.5)
 H117(0.5) C59(0.5) H59(0.5) C119(0.5) H119(0.5) C15(0.5) C121(0.5) H121(0.5)
 C41(0.5) H41(0.5) C83(0.5) C21(0.5) H21(0.5) C85(0.5) H85(0.5) C43(0.5)
 C87(0.5) H87(0.5) C47(0.5) H47(0.5) N2(0.5) C95(0.5) H95(0.5) C3(0.5) H3(0.5)
 C97(0.5) C49(0.5) H49(0.5) C55(0.5) H55(0.5) C111(0.5) C7(0.5) H7(0.5)
 C113(0.5) H113(0.5) C57(0.5) H57(0.5) C115(0.5) C61(0.5) H61(0.5) C123(0.5)
 C31(0.5) H31(0.5) C125(0.5) H125(0.5) C63(0.5) C127(0.5) H127(0.5) C88(0.5)
 H88(0.5) C90(0.5) H90(0.5) C92(0.5) C94(0.5) H94(0.5) C96(0.5) C98(0.5)
 H98(0.5) C99(0.5) C25(0.5) H25(0.5) C101(0.5) H101(0.5) C51(0.5) C103(0.5)
 H103(0.5) C13(0.5) H13(0.5) C105(0.5) H105(0.5) C53(0.5) H53(0.5) C107(0.5)
 C27(0.5) H27(0.5) C109(0.5) H109(0.5) N9(0.5) C133(0.5) C67(0.5) H67(0.5)
 C135(0.5) H135(0.5) N11(0.5) C17(0.5) H17(0.5) C137(0.5) H137(0.5) N14(0.5)
 C173(0.5) H173(0.5) C175(0.5) H175(0.5) C177(0.5) C178(0.5) H178(0.5)
 C179(0.5) H179(0.5) N15(0.5) C190(0.5) H190(0.5) C191(0.5) H191(0.5) C192(0.5)
 C193(0.5) H193(0.5) C194(0.5) H194(0.5) C139(0.5) H139(0.5) C203(0.5)
 C172(0.5) H172(0.5) C204(0.5) H204(0.5) N13(0.5) C168(0.5) H168(0.5) C140(0.5)
 H140(0.5) C142(0.5) H142(0.5) C144(0.5) C146(0.5) H146(0.5) C149(0.5)
 H149(0.5) N16(0.5) C147(0.5) H147(0.5) C196(0.5) C171(0.5) H171(0.5) C198(0.5)
 H198(0.5) C167(0.5) C200(0.5) H200(0.5) C148(0.5) C150(0.5) H150(0.5)
 C152(0.5) H152(0.5) C154(0.5) H154(0.5) C156(0.5) C158(0.5) H158(0.5)
 C169(0.5) H169(0.5) C157(0.5) H157(0.5) C184(0.5) H184(0.5) C159(0.5)
 C166(0.5) H166(0.5) C160(0.5) C174(0.5) H174(0.5) C141(0.5) C161(0.5)
 H161(0.5) C143(0.5) H143(0.5) C176(0.5) C145(0.5) H145(0.5) C180(0.5)
 C151(0.5) H151(0.5) C165(0.5) H165(0.5) C153(0.5) C182(0.5) H182(0.5)
 C155(0.5) H155(0.5) C181(0.5) C183(0.5) H183(0.5) C185(0.5) H185(0.5) N17(0.5)
 C187(0.5) H187(0.5) C189(0.5) H189(0.5) C186(0.5) C162(0.5) H162(0.5)
 C170(0.5) C163(0.5) H163(0.5) C188(0.5) H188(0.5) C164(0.5) H164(0.5)
 C195(0.5) H195(0.5) N18(0.5) C197(0.5) H197(0.5) C199(0.5) H199(0.5) C201(0.5)
 C202(0.5) H202(0.5)
5.a Aromatic/amide H refined with riding coordinates:
 C1(H1), C4(H4), C8(H8), C10(H10), C2(H2), C129(H129), C131(H131), C33(H33),
 C12(H12), C16(H16), C18(H18), C20(H20), C22(H22), C24(H24), C26(H26), C30(H30),
  C11(H11), C45(H45), C91(H91), C23(H23), C117(H117), C59(H59), C119(H119),
 C121(H121), C34(H34), C37(H37), C42(H42), C44(H44), C48(H48), C50(H50),
 C41(H41), C21(H21), C85(H85), C87(H87), C47(H47), C95(H95), C3(H3), C49(H49),
 C54(H54), C56(H56), C60(H60), C62(H62), C55(H55), C7(H7), C113(H113), C57(H57),
  C61(H61), C31(H31), C125(H125), C127(H127), C68(H68), C70(H70), C74(H74),
 C76(H76), C19(H19), C77(H77), C79(H79), C5(H5), C80(H80), C82(H82), C84(H84),
 C86(H86), C88(H88), C90(H90), C94(H94), C98(H98), C93(H93), C25(H25),
 C101(H101), C103(H103), C13(H13), C102(H102), C104(H104), C108(H108),
 C110(H110), C105(H105), C53(H53), C27(H27), C109(H109), C120(H120), C124(H124),
  C130(H130), C132(H132), C67(H67), C135(H135), C17(H17), C137(H137),
 C136(H136), C69(H69), C35(H35), C9(H9), C73(H73), C173(H173), C175(H175),
 C178(H178), C179(H179), C190(H190), C191(H191), C193(H193), C194(H194),
 C139(H139), C172(H172), C204(H204), C168(H168), C140(H140), C142(H142),
 C146(H146), C149(H149), C147(H147), C171(H171), C198(H198), C200(H200),
 C150(H150), C152(H152), C154(H154), C158(H158), C169(H169), C157(H157),
 C184(H184), C166(H166), C174(H174), C161(H161), C143(H143), C145(H145),
 C151(H151), C165(H165), C182(H182), C155(H155), C183(H183), C185(H185),
 C187(H187), C189(H189), C162(H162), C163(H163), C188(H188), C164(H164),
 C195(H195), C197(H197), C199(H199), C202(H202), C32(H32), C78(H78), C116(H116),
  C114(H114)
5.b Fitted hexagon refined as free rotating group:
 N4(C1,C4,C6,C8,C10), N5(C2,C129,C65,C131,C33), N8(C12,C14,C16,C18,C20),
 N12(C22,C24,C26,C28,C30), C11(C89,C45,C91,N7,C23), C29(C117,C59,C119,C15,C121),
  C40(C42,C44,C46,C48,C50), C41(C83,C21,C85,C43,C87), C47(N2,C95,C3,C97,C49),
 C52(C54,C56,C58,C60,C62), C55(C111,C7,C113,C57,C115), C61(C123,C31,C125,C63,
 C127), C66(C68,C70,C72,C74,C76), C75(C19,C77,C39,C79,C5), C88(C90,C92,C94,C96,
 C98), C99(C25,C101,C51,C103,C13), C100(C102,C104,C106,C108,C110), C105(C53,
 C107,C27,C109,N9), C133(C67,C135,N11,C17,C137), C138(C69,C35,C71,C9,C73),
 N14(C173,C175,C177,C178,C179), N15(C190,C191,C192,C193,C194), C139(C203,C172,
 C204,N13,C168), C140(C142,C144,C146,C149,N16), C147(C196,C171,C198,C167,C200),
 C148(C150,C152,C154,C156,C158), C169(C157,C184,C159,C166,C160), C174(C141,C161,
 C143,C176,C145), C180(C151,C165,C153,C182,C155), C181(C183,C185,N17,C187,C189),
  C186(C162,C170,C163,C188,C164), C195(N18,C197,C199,C201,C202), N205(C32,C78,
 C116,C112,C114)
;
_smtbx_masks_void_probe_radius 1.2
_smtbx_masks_void_truncation_radius 1.2
_olex2_submission_special_instructions 'No special instructions were received'

loop_
_space_group_symop_operation_xyz
'x, y, z'
'-x, -y, -z'

loop_
_atom_site_label
_atom_site_type_symbol
_atom_site_fract_x
_atom_site_fract_y
_atom_site_fract_z
_atom_site_U_iso_or_equiv
_atom_site_adp_type
_atom_site_occupancy
_atom_site_site_symmetry_order
_atom_site_calc_flag
_atom_site_refinement_flags_posn
_atom_site_refinement_flags_adp
_atom_site_refinement_flags_occupancy
_atom_site_disorder_assembly
_atom_site_disorder_group
Pd2 Pd 0.13570(3) 0.89279(3) 0.76153(3) 0.1270(3) Uani 1 1 d . . . . .
Pd4 Pd 0.09498(3) 0.25521(3) 0.69267(4) 0.1469(3) Uani 1 1 d D . . . .
N1 N 0.2126(4) 0.8190(4) 0.0605(3) 0.1420(16) Uani 1 1 d . U . . .
N3 N 0.0391(4) 0.3039(4) 0.6328(4) 0.1595(15) Uani 1 1 d . U . . .
N4 N 0.1606(5) 0.2040(6) 0.7474(5) 0.1569(18) Uani 0.5 1 d DG U P A 2
C1 C 0.1488(5) 0.1719(7) 0.8018(5) 0.1583(19) Uani 0.5 1 d DG U P A 2
H1 H 0.111699 0.167595 0.813888 0.190 Uiso 0.5 1 calc R U P A 2
C4 C 0.1924(7) 0.1463(7) 0.8383(4) 0.1638(19) Uani 0.5 1 d DG U P A 2
H4 H 0.184538 0.124875 0.874729 0.197 Uiso 0.5 1 calc R U P A 2
C6 C 0.2479(6) 0.1528(7) 0.8203(5) 0.1617(19) Uani 0.5 1 d DG U P A 2
C8 C 0.2596(5) 0.1848(7) 0.7659(6) 0.165(2) Uani 0.5 1 d DG U P A 2
H8 H 0.296723 0.189126 0.753820 0.197 Uiso 0.5 1 calc R U P A 2
C10 C 0.2160(6) 0.2104(6) 0.7294(4) 0.1631(19) Uani 0.5 1 d DG U P A 2
H10 H 0.223886 0.231846 0.692978 0.196 Uiso 0.5 1 calc R U P A 2
N5 N 0.1965(8) 0.8231(6) 0.8080(6) 0.1508(16) Uani 0.5 1 d G U P B 2
C2 C 0.2050(8) 0.8261(5) 0.8577(7) 0.1554(18) Uani 0.5 1 d G U P B 2
H2 H 0.184780 0.863550 0.867680 0.187 Uiso 0.5 1 calc R U P B 2
C129 C 0.2439(8) 0.7732(7) 0.8925(5) 0.1575(18) Uani 0.5 1 d G U P B 2
H129 H 0.249602 0.775272 0.925750 0.189 Uiso 0.5 1 calc R U P B 2
C65 C 0.2742(6) 0.7173(5) 0.8776(6) 0.161(2) Uani 0.5 1 d DG U P B 2
C131 C 0.2656(6) 0.7142(5) 0.8279(6) 0.1593(18) Uani 0.5 1 d G U P B 2
H131 H 0.285877 0.676803 0.817987 0.191 Uiso 0.5 1 calc R U P B 2
C33 C 0.2268(7) 0.7671(7) 0.7932(5) 0.1549(17) Uani 0.5 1 d G U P B 2
H33 H 0.221056 0.765080 0.759916 0.186 Uiso 0.5 1 calc R U P B 2
N6 N 0.0737(4) 0.9663(3) 0.7108(3) 0.1411(13) Uani 1 1 d . U . . .
N8 N 0.1853(3) 0.9436(3) 0.7437(3) 0.1495(14) Uani 1 1 d G U . . .
C12 C 0.2399(3) 0.9305(3) 0.7091(3) 0.1605(17) Uani 1 1 d G U . . .
H12 H 0.252838 0.898991 0.691725 0.193 Uiso 1 1 calc R U . . .
C14 C 0.2750(3) 0.9645(4) 0.7004(3) 0.168(2) Uani 1 1 d G U . . .
C16 C 0.2556(3) 1.0116(3) 0.7263(3) 0.169(2) Uani 1 1 d G U . . .
H16 H 0.279130 1.034366 0.720485 0.203 Uiso 1 1 calc R U . . .
C18 C 0.2010(3) 1.0247(3) 0.7609(3) 0.1594(19) Uani 1 1 d G U . . .
H18 H 0.188040 1.056218 0.778279 0.191 Uiso 1 1 calc R U . . .
C20 C 0.1659(2) 0.9907(3) 0.7696(3) 0.1497(17) Uani 1 1 d G U . . .
H20 H 0.129347 0.999457 0.792797 0.180 Uiso 1 1 calc R U . . .
N12 N 0.8632(3) 0.8182(3) 0.3429(3) 0.164(2) Uani 1 1 d G U . . .
C22 C 0.8924(2) 0.8563(3) 0.3395(3) 0.158(2) Uani 1 1 d G U . . .
H22 H 0.929619 0.851665 0.317808 0.189 Uiso 1 1 calc R U . . .
C24 C 0.8660(3) 0.9013(3) 0.3686(3) 0.173(2) Uani 1 1 d G U . . .
H24 H 0.885547 0.926804 0.366371 0.208 Uiso 1 1 calc R U . . .
C26 C 0.8104(3) 0.9082(3) 0.4011(3) 0.179(2) Uani 1 1 d G U . . .
H26 H 0.792739 0.938352 0.420602 0.215 Uiso 1 1 calc R U . . .
C28 C 0.7812(3) 0.8701(4) 0.4045(3) 0.182(2) Uani 1 1 d G U . . .
C30 C 0.8076(3) 0.8251(3) 0.3754(3) 0.173(2) Uani 1 1 d G U . . .
H30 H 0.788074 0.799621 0.377707 0.208 Uiso 1 1 calc R U . . .
C11 C 0.5569(6) 0.1230(7) 0.9471(6) 0.166(2) Uani 0.5 1 d G U P A 2
H11 H 0.526956 0.140379 0.923336 0.199 Uiso 0.5 1 calc R U P A 2
C89 C 0.5496(5) 0.0838(7) 0.9993(7) 0.167(2) Uani 0.5 1 d DG U P A 2
C45 C 0.5943(6) 0.0579(6) 1.0348(5) 0.166(2) Uani 0.5 1 d G U P A 2
H45 H 0.589455 0.031654 1.069759 0.199 Uiso 0.5 1 calc R U P A 2
C91 C 0.6462(5) 0.0712(7) 1.0180(6) 0.164(2) Uani 0.5 1 d G U P A 2
H91 H 0.676124 0.053841 1.041715 0.197 Uiso 0.5 1 calc R U P A 2
N7 N 0.6535(5) 0.1104(7) 0.9657(6) 0.1617(19) Uani 0.5 1 d G U P A 2
C23 C 0.6088(6) 0.1363(6) 0.9303(5) 0.166(2) Uani 0.5 1 d G U P A 2
H23 H 0.613626 0.162567 0.895291 0.199 Uiso 0.5 1 calc R U P A 2
C29 C 0.4347(6) 0.4868(5) 1.0201(5) 0.1662(19) Uani 0.5 1 d DG U P B 2
C117 C 0.4375(6) 0.4971(5) 1.0685(6) 0.167(2) Uani 0.5 1 d G U P B 2
H117 H 0.408847 0.532967 1.078431 0.200 Uiso 0.5 1 calc R U P B 2
C59 C 0.4832(7) 0.4536(6) 1.1019(5) 0.169(2) Uani 0.5 1 d G U P B 2
H59 H 0.485091 0.460502 1.134335 0.202 Uiso 0.5 1 calc R U P B 2
C119 C 0.5260(5) 0.4000(6) 1.0870(6) 0.169(2) Uani 0.5 1 d G U P B 2
H119 H 0.556582 0.370925 1.109448 0.202 Uiso 0.5 1 calc R U P B 2
C15 C 0.5232(6) 0.3897(5) 1.0386(6) 0.1669(19) Uani 0.5 1 d DG U P B 2
C121 C 0.4775(7) 0.4331(7) 1.0051(5) 0.1665(19) Uani 0.5 1 d G U P B 2
H121 H 0.475586 0.426275 0.972753 0.200 Uiso 0.5 1 calc R U P B 2
C34 C -0.0494(5) 0.3345(5) 0.5906(5) 0.171(2) Uani 1 1 d . U . . .
H34 H -0.086791 0.332049 0.593865 0.205 Uiso 1 1 calc R U . . .
C36 C 0.0419(4) 1.0180(4) 0.6200(4) 0.1356(15) Uani 1 1 d . U . . .
C37 C 0.1719(5) 0.8437(5) 0.0234(4) 0.154(2) Uani 1 1 d . U . . .
H37 H 0.173379 0.876832 -0.007318 0.185 Uiso 1 1 calc R U . . .
C38 C 0.5024(6) 0.9145(7) 0.5626(6) 0.210(3) Uani 1 1 d . U . . .
C40 C 0.0523(3) 1.0185(3) 0.5607(2) 0.1362(16) Uani 1 1 d G U . . .
C42 C 0.0751(3) 0.9630(2) 0.5457(2) 0.1431(17) Uani 1 1 d G U . . .
H42 H 0.083081 0.924880 0.572806 0.172 Uiso 1 1 calc R U . . .
C44 C 0.0861(3) 0.9644(2) 0.4902(3) 0.1416(17) Uani 1 1 d G U . . .
H44 H 0.101351 0.927268 0.480140 0.170 Uiso 1 1 calc R U . . .
C46 C 0.0742(3) 1.0214(3) 0.4496(2) 0.1469(19) Uani 1 1 d G U . . .
C48 C 0.0514(3) 1.0769(2) 0.4646(2) 0.1493(19) Uani 1 1 d G U . . .
H48 H 0.043488 1.114989 0.437501 0.179 Uiso 1 1 calc R U . . .
C50 C 0.0405(3) 1.0755(2) 0.5201(3) 0.1475(18) Uani 1 1 d G U . . .
H50 H 0.025217 1.112602 0.530166 0.177 Uiso 1 1 calc R U . . .
C41 C 0.3287(7) 0.0614(6) 0.9498(5) 0.1666(19) Uani 0.5 1 d G U P A 2
H41 H 0.332231 0.025361 0.978795 0.200 Uiso 0.5 1 calc R U P A 2
C83 C 0.3614(6) 0.0961(7) 0.9467(5) 0.167(2) Uani 0.5 1 d DG U P A 2
C21 C 0.3560(6) 0.1500(6) 0.9034(6) 0.1674(19) Uani 0.5 1 d G U P A 2
H21 H 0.377916 0.173253 0.901243 0.201 Uiso 0.5 1 calc R U P A 2
C85 C 0.3181(7) 0.1691(6) 0.8632(5) 0.1670(19) Uani 0.5 1 d G U P A 2
H85 H 0.314499 0.205152 0.834240 0.200 Uiso 0.5 1 calc R U P A 2
C43 C 0.2854(6) 0.1344(7) 0.8664(5) 0.1643(19) Uani 0.5 1 d DG U P A 2
C87 C 0.2907(6) 0.0805(6) 0.9097(6) 0.1669(19) Uani 0.5 1 d G U P A 2
H87 H 0.268814 0.057260 0.911790 0.200 Uiso 0.5 1 calc R U P A 2
C47 C 0.0914(7) 0.8180(7) 0.7342(5) 0.1508(17) Uani 0.5 1 d G U P A 2
H47 H 0.113145 0.828025 0.700033 0.181 Uiso 0.5 1 calc R U P A 2
N2 N 0.0865(8) 0.8445(8) 0.7752(7) 0.1512(16) Uani 0.5 1 d G U P A 2
C95 C 0.0540(9) 0.8295(9) 0.8263(6) 0.1520(17) Uani 0.5 1 d G U P A 2
H95 H 0.050731 0.847230 0.853787 0.182 Uiso 0.5 1 calc R U P A 2
C3 C 0.0263(7) 0.7882(7) 0.8364(5) 0.1557(19) Uani 0.5 1 d G U P A 2
H3 H 0.004525 0.778174 0.870564 0.187 Uiso 0.5 1 calc R U P A 2
C97 C 0.0312(6) 0.7617(5) 0.7954(6) 0.1563(19) Uani 0.5 1 d DG U P A 2
C49 C 0.0637(7) 0.7767(6) 0.7443(5) 0.1530(18) Uani 0.5 1 d G U P A 2
H49 H 0.066938 0.758968 0.716811 0.184 Uiso 0.5 1 calc R U P A 2
C52 C 0.3339(3) 0.9492(4) 0.6661(3) 0.178(2) Uani 1 1 d G U . . .
C54 C 0.3797(4) 0.9603(4) 0.6774(3) 0.190(2) Uani 1 1 d G U . . .
H54 H 0.374152 0.973644 0.708326 0.228 Uiso 1 1 calc R U . . .
C56 C 0.4340(3) 0.9514(4) 0.6423(4) 0.201(3) Uani 1 1 d G U . . .
H56 H 0.464655 0.958787 0.649808 0.242 Uiso 1 1 calc R U . . .
C58 C 0.4423(3) 0.9314(4) 0.5960(3) 0.202(3) Uani 1 1 d G U . . .
C60 C 0.3965(4) 0.9203(4) 0.5848(3) 0.198(3) Uani 1 1 d G U . . .
H60 H 0.402066 0.906959 0.553844 0.238 Uiso 1 1 calc R U . . .
C62 C 0.3422(3) 0.9292(4) 0.6199(4) 0.190(2) Uani 1 1 d G U . . .
H62 H 0.311562 0.921816 0.612360 0.228 Uiso 1 1 calc R U . . .
C55 C -0.0243(6) 0.5199(7) 0.8090(6) 0.1631(18) Uani 0.5 1 d G U P A 2
H55 H 0.007404 0.521136 0.780931 0.196 Uiso 0.5 1 calc R U P A 2
C111 C -0.0494(7) 0.5641(6) 0.8388(7) 0.1647(19) Uani 0.5 1 d DG U P A 2
C7 C -0.0969(7) 0.5623(6) 0.8807(6) 0.164(2) Uani 0.5 1 d G U P A 2
H7 H -0.113651 0.591890 0.900696 0.197 Uiso 0.5 1 calc R U P A 2
C113 C -0.1193(6) 0.5162(6) 0.8928(5) 0.164(2) Uani 0.5 1 d G U P A 2
H113 H -0.151001 0.514950 0.920847 0.196 Uiso 0.5 1 calc R U P A 2
C57 C -0.0942(6) 0.4719(5) 0.8630(6) 0.164(2) Uani 0.5 1 d G U P A 2
H57 H -0.109150 0.441102 0.871041 0.197 Uiso 0.5 1 calc R U P A 2
C115 C -0.0467(6) 0.4738(6) 0.8210(6) 0.1617(18) Uani 0.5 1 d DG U P A 2
C61 C 0.3645(7) 0.6113(6) 0.8868(4) 0.1657(19) Uani 0.5 1 d G U P B 2
H61 H 0.367820 0.618674 0.848705 0.199 Uiso 0.5 1 calc R U P B 2
C123 C 0.3187(6) 0.6551(5) 0.9125(5) 0.1623(18) Uani 0.5 1 d DG U P B 2
C31 C 0.3137(6) 0.6441(6) 0.9694(6) 0.1633(19) Uani 0.5 1 d G U P B 2
H31 H 0.283023 0.673426 0.986550 0.196 Uiso 0.5 1 calc R U P B 2
C125 C 0.3545(7) 0.5892(7) 1.0006(4) 0.1646(19) Uani 0.5 1 d G U P B 2
H125 H 0.351119 0.581795 1.038699 0.198 Uiso 0.5 1 calc R U P B 2
C63 C 0.4003(6) 0.5453(5) 0.9749(5) 0.1668(19) Uani 0.5 1 d DG U P B 2
C127 C 0.4053(6) 0.5564(5) 0.9180(6) 0.1670(19) Uani 0.5 1 d G U P B 2
H127 H 0.435918 0.527042 0.900855 0.200 Uiso 0.5 1 calc R U P B 2
C64 C 0.1320(5) 0.5627(5) 0.3133(5) 0.181(2) Uani 1 1 d . U . . .
C66 C 0.1331(3) 1.0013(3) 0.1833(2) 0.1411(18) Uani 1 1 d G U . . .
C68 C 0.1044(3) 1.0606(3) 0.1920(2) 0.150(2) Uani 1 1 d G U . . .
H68 H 0.092940 1.096148 0.162179 0.180 Uiso 1 1 calc R U . . .
C70 C 0.0927(3) 1.0668(2) 0.2453(3) 0.153(2) Uani 1 1 d G U . . .
H70 H 0.073450 1.106524 0.251113 0.184 Uiso 1 1 calc R U . . .
C72 C 0.1097(3) 1.0138(3) 0.2899(2) 0.1461(19) Uani 1 1 d G U . . .
C74 C 0.1385(3) 0.9545(3) 0.2812(2) 0.149(2) Uani 1 1 d G U . . .
H74 H 0.149900 0.918951 0.310988 0.179 Uiso 1 1 calc R U . . .
C76 C 0.1502(3) 0.9482(2) 0.2279(3) 0.1461(19) Uani 1 1 d G U . . .
H76 H 0.169391 0.908574 0.222054 0.175 Uiso 1 1 calc R U . . .
C75 C 0.0499(3) 0.4149(3) 0.4933(3) 0.172(2) Uani 1 1 d G U . . .
C19 C 0.0865(3) 0.4413(3) 0.4993(3) 0.172(2) Uani 1 1 d G U . . .
H19 H 0.097326 0.432912 0.533998 0.206 Uiso 1 1 calc R U . . .
C77 C 0.1070(3) 0.4801(3) 0.4535(4) 0.176(2) Uani 1 1 d G U . . .
H77 H 0.131506 0.497778 0.457549 0.211 Uiso 1 1 calc R U . . .
C39 C 0.0908(3) 0.4927(3) 0.4017(3) 0.179(2) Uani 1 1 d G U . . .
C79 C 0.0542(4) 0.4663(4) 0.3956(3) 0.179(2) Uani 1 1 d G U . . .
H79 H 0.043415 0.474681 0.360948 0.214 Uiso 1 1 calc R U . . .
C5 C 0.0337(3) 0.4274(3) 0.4414(4) 0.171(2) Uani 1 1 d G U . . .
H5 H 0.009234 0.409815 0.437396 0.205 Uiso 1 1 calc R U . . .
C80 C -0.0038(4) 1.0654(4) 0.6406(4) 0.1369(17) Uani 1 1 d . U . . .
H80 H -0.030382 1.099761 0.617097 0.164 Uiso 1 1 calc R U . . .
C81 C 0.5482(6) 0.9092(7) 0.5347(6) 0.213(3) Uani 1 1 d . U . . .
C82 C 0.1250(5) 0.8185(5) 0.0311(5) 0.162(2) Uani 1 1 d . U . . .
H82 H 0.097992 0.833221 0.005124 0.194 Uiso 1 1 calc R U . . .
C84 C 0.0805(5) 0.9696(4) 0.6560(4) 0.1400(15) Uani 1 1 d . U . . .
H84 H 0.112646 0.937662 0.642851 0.168 Uiso 1 1 calc R U . . .
C86 C -0.0107(5) 1.0627(5) 0.6964(4) 0.1422(17) Uani 1 1 d . U . . .
H86 H -0.042256 1.094517 0.710260 0.171 Uiso 1 1 calc R U . . .
C88 C 0.4266(7) 0.0260(6) 1.0822(4) 0.170(2) Uani 0.5 1 d G U P A 2
H88 H 0.416658 0.005453 1.118337 0.204 Uiso 0.5 1 calc R U P A 2
C90 C 0.4772(6) 0.0412(7) 1.0690(5) 0.168(2) Uani 0.5 1 d G U P A 2
H90 H 0.501174 0.030872 1.096338 0.201 Uiso 0.5 1 calc R U P A 2
C92 C 0.4921(5) 0.0720(8) 1.0149(6) 0.1672(19) Uani 0.5 1 d DG U P A 2
C94 C 0.4562(7) 0.0875(7) 0.9740(4) 0.1662(19) Uani 0.5 1 d G U P A 2
H94 H 0.466174 0.108024 0.937828 0.199 Uiso 0.5 1 calc R U P A 2
C96 C 0.4056(6) 0.0722(7) 0.9872(5) 0.1672(19) Uani 0.5 1 d DG U P A 2
C98 C 0.3908(5) 0.0415(7) 1.0413(6) 0.168(2) Uani 0.5 1 d G U P A 2
H98 H 0.356898 0.031321 1.050079 0.202 Uiso 0.5 1 calc R U P A 2
C93 C -0.0112(5) 0.2990(5) 0.6345(5) 0.1594(19) Uani 1 1 d . U . . .
H93 H -0.023104 0.271486 0.665044 0.191 Uiso 1 1 calc R U . . .
C99 C 0.0157(6) 0.7068(5) 0.8058(6) 0.1583(18) Uani 0.5 1 d DG U P A 2
C25 C -0.0119(6) 0.6862(6) 0.8581(5) 0.1605(18) Uani 0.5 1 d G U P A 2
H25 H -0.018842 0.705712 0.885265 0.193 Uiso 0.5 1 calc R U P A 2
C101 C -0.0292(6) 0.6366(6) 0.8697(5) 0.1625(19) Uani 0.5 1 d G U P A 2
H101 H -0.047734 0.622809 0.904626 0.195 Uiso 0.5 1 calc R U P A 2
C51 C -0.0189(6) 0.6075(5) 0.8290(6) 0.1619(19) Uani 0.5 1 d DG U P A 2
C103 C 0.0088(7) 0.6280(6) 0.7768(5) 0.1609(18) Uani 0.5 1 d G U P A 2
H103 H 0.015699 0.608533 0.749569 0.193 Uiso 0.5 1 calc R U P A 2
C13 C 0.0261(6) 0.6777(6) 0.7652(5) 0.1596(18) Uani 0.5 1 d G U P A 2
H13 H 0.044592 0.691436 0.730207 0.191 Uiso 0.5 1 calc R U P A 2
C100 C 0.7216(3) 0.8772(4) 0.4380(4) 0.188(2) Uani 1 1 d G U . . .
C102 C 0.6759(4) 0.8742(4) 0.4180(3) 0.199(2) Uani 1 1 d G U . . .
H102 H 0.683550 0.865388 0.384294 0.239 Uiso 1 1 calc R U . . .
C104 C 0.6189(3) 0.8844(4) 0.4484(4) 0.209(3) Uani 1 1 d G U . . .
H104 H 0.588306 0.882417 0.435090 0.250 Uiso 1 1 calc R U . . .
C106 C 0.6075(3) 0.8976(4) 0.4988(4) 0.210(3) Uani 1 1 d G U . . .
C108 C 0.6532(4) 0.9006(4) 0.5188(3) 0.206(3) Uani 1 1 d G U . . .
H108 H 0.645584 0.909446 0.552515 0.248 Uiso 1 1 calc R U . . .
C110 C 0.7103(3) 0.8904(4) 0.4884(4) 0.201(2) Uani 1 1 d G U . . .
H110 H 0.740829 0.892417 0.501719 0.241 Uiso 1 1 calc R U . . .
C105 C 0.0438(6) 0.3890(6) 0.7140(5) 0.1580(18) Uani 0.5 1 d G U P A 2
H105 H 0.061578 0.397839 0.677657 0.190 Uiso 0.5 1 calc R U P A 2
C53 C 0.0154(7) 0.4357(4) 0.7412(6) 0.1600(19) Uani 0.5 1 d G U P A 2
H53 H 0.014247 0.475823 0.723191 0.192 Uiso 0.5 1 calc R U P A 2
C107 C -0.0112(6) 0.4224(5) 0.7955(6) 0.162(2) Uani 0.5 1 d DG U P A 2
C27 C -0.0094(7) 0.3624(6) 0.8225(5) 0.1622(19) Uani 0.5 1 d G U P A 2
H27 H -0.027246 0.353545 0.858759 0.195 Uiso 0.5 1 calc R U P A 2
C109 C 0.0189(7) 0.3157(4) 0.7952(6) 0.1604(18) Uani 0.5 1 d G U P A 2
H109 H 0.020085 0.275560 0.813227 0.192 Uiso 0.5 1 calc R U P A 2
N9 N 0.0455(6) 0.3290(5) 0.7409(5) 0.1567(17) Uani 0.5 1 d G U P A 2
C118 C 0.1632(5) 0.7492(5) 0.1170(5) 0.163(2) Uani 1 1 d . U . . .
C120 C 0.2039(5) 0.7760(5) 0.1075(4) 0.152(2) Uani 1 1 d . U . . .
H120 H 0.227556 0.763821 0.135602 0.182 Uiso 1 1 calc R U . . .
C122 C 0.0848(5) 1.0234(5) 0.3901(5) 0.1480(18) Uani 1 1 d . U . . .
C124 C 0.0592(5) 0.3390(5) 0.5848(5) 0.1618(18) Uani 1 1 d . U . . .
H124 H 0.098402 0.337222 0.581298 0.194 Uiso 1 1 calc R U . . .
C126 C 0.0982(5) 1.0168(5) 0.3459(5) 0.1453(18) Uani 1 1 d . U . . .
C128 C 0.1159(5) 0.5295(5) 0.3535(5) 0.180(2) Uani 1 1 d . U . . .
C130 C 0.0295(4) 1.0129(4) 0.7302(4) 0.1379(15) Uani 1 1 d . U . . .
H130 H 0.026055 1.011390 0.767085 0.165 Uiso 1 1 calc R U . . .
C132 C 0.1240(5) 0.7743(5) 0.0769(5) 0.165(2) Uani 1 1 d . U . . .
H132 H 0.094479 0.758427 0.082948 0.198 Uiso 1 1 calc R U . . .
C133 C 0.5664(6) 0.3368(5) 1.0167(6) 0.167(2) Uani 0.5 1 d DG U P B 2
C67 C 0.5976(7) 0.2799(7) 1.0530(5) 0.166(2) Uani 0.5 1 d G U P B 2
H67 H 0.589870 0.275180 1.090867 0.200 Uiso 0.5 1 calc R U P B 2
C135 C 0.6402(7) 0.2299(5) 1.0326(5) 0.166(2) Uani 0.5 1 d G U P B 2
H135 H 0.661053 0.191772 1.056915 0.199 Uiso 0.5 1 calc R U P B 2
N11 N 0.6517(6) 0.2369(5) 0.9760(6) 0.1646(19) Uani 0.5 1 d G U P B 2
C17 C 0.6206(7) 0.2938(7) 0.9397(4) 0.167(2) Uani 0.5 1 d G U P B 2
H17 H 0.628265 0.298489 0.901818 0.200 Uiso 0.5 1 calc R U P B 2
C137 C 0.5779(6) 0.3438(5) 0.9600(6) 0.167(2) Uani 0.5 1 d G U P B 2
H137 H 0.557082 0.381897 0.935768 0.200 Uiso 0.5 1 calc R U P B 2
C134 C 0.0250(5) 0.3763(5) 0.5420(5) 0.165(2) Uani 1 1 d . U . . .
C136 C -0.0313(5) 0.3706(5) 0.5459(5) 0.168(2) Uani 1 1 d . U . . .
H136 H -0.055153 0.392553 0.516620 0.202 Uiso 1 1 calc R U . . .
C138 C 0.1595(3) 0.6989(3) 0.1660(3) 0.164(2) Uani 1 1 d G U . . .
C69 C 0.1613(3) 0.7052(3) 0.2166(3) 0.170(2) Uani 1 1 d G U . . .
H69 H 0.167702 0.738857 0.217971 0.203 Uiso 1 1 calc R U . . .
C35 C 0.1534(3) 0.6610(4) 0.2652(3) 0.175(2) Uani 1 1 d G U . . .
H35 H 0.154517 0.665204 0.299137 0.210 Uiso 1 1 calc R U . . .
C71 C 0.1437(3) 0.6107(3) 0.2632(3) 0.179(2) Uani 1 1 d G U . . .
C9 C 0.1420(3) 0.6044(3) 0.2126(4) 0.177(2) Uani 1 1 d G U . . .
H9 H 0.135538 0.570710 0.211211 0.213 Uiso 1 1 calc R U . . .
C73 C 0.1499(3) 0.6485(4) 0.1639(3) 0.173(2) Uani 1 1 d G U . . .
H73 H 0.148722 0.644362 0.130044 0.207 Uiso 1 1 calc R U . . .
N14 N 0.6601(6) 0.2265(5) 0.9551(6) 0.160(2) Uani 0.5 1 d G U P B 1
C173 C 0.6327(6) 0.2713(6) 0.9089(5) 0.160(2) Uani 0.5 1 d G U P B 1
H173 H 0.647651 0.264623 0.874126 0.192 Uiso 0.5 1 calc R U P B 1
C175 C 0.5830(6) 0.3262(5) 0.9148(5) 0.161(2) Uani 0.5 1 d G U P B 1
H175 H 0.564634 0.356142 0.883867 0.194 Uiso 0.5 1 calc R U P B 1
C177 C 0.5607(6) 0.3362(5) 0.9668(6) 0.1640(19) Uani 0.5 1 d DG U P B 1
C178 C 0.5881(7) 0.2914(6) 1.0130(5) 0.1623(19) Uani 0.5 1 d G U P B 1
H178 H 0.573157 0.298081 1.047831 0.195 Uiso 0.5 1 calc R U P B 1
C179 C 0.6378(7) 0.2365(6) 1.0072(5) 0.1630(19) Uani 0.5 1 d G U P B 1
H179 H 0.656174 0.206563 1.038091 0.196 Uiso 0.5 1 calc R U P B 1
N15 N 0.6593(5) 0.1234(6) 0.9522(6) 0.1602(19) Uani 0.5 1 d G U P A 1
C190 C 0.6450(6) 0.1242(6) 0.9034(5) 0.162(2) Uani 0.5 1 d G U P A 1
H190 H 0.670200 0.130639 0.870593 0.194 Uiso 0.5 1 calc R U P A 1
C191 C 0.5931(6) 0.1154(7) 0.9035(5) 0.162(2) Uani 0.5 1 d G U P A 1
H191 H 0.583481 0.115909 0.870811 0.195 Uiso 0.5 1 calc R U P A 1
C192 C 0.5554(5) 0.1058(7) 0.9524(7) 0.1654(19) Uani 0.5 1 d DG U P A 1
C193 C 0.5697(6) 0.1050(7) 1.0013(5) 0.1653(19) Uani 0.5 1 d G U P A 1
H193 H 0.544530 0.098549 1.034044 0.198 Uiso 0.5 1 calc R U P A 1
C194 C 0.6217(6) 0.1138(6) 1.0012(5) 0.1628(19) Uani 0.5 1 d G U P A 1
H194 H 0.631248 0.113279 1.033828 0.195 Uiso 0.5 1 calc R U P A 1
C139 C 0.2315(8) 0.7886(6) 0.9075(5) 0.1543(19) Uani 0.5 1 d G U P B 1
H139 H 0.235872 0.799457 0.936684 0.185 Uiso 0.5 1 calc R U P B 1
C203 C 0.2555(6) 0.7259(5) 0.9080(5) 0.1550(19) Uani 0.5 1 d DG U P B 1
C172 C 0.2490(6) 0.7097(5) 0.8644(6) 0.1549(19) Uani 0.5 1 d G U P B 1
H172 H 0.265020 0.667752 0.864678 0.186 Uiso 0.5 1 calc R U P B 1
C204 C 0.2184(7) 0.7562(7) 0.8204(5) 0.1549(17) Uani 0.5 1 d G U P B 1
H204 H 0.214029 0.745339 0.791288 0.186 Uiso 0.5 1 calc R U P B 1
N13 N 0.1944(8) 0.8189(6) 0.8200(5) 0.1513(17) Uani 0.5 1 d G U P B 1
C168 C 0.2009(9) 0.8351(4) 0.8636(6) 0.1548(18) Uani 0.5 1 d G U P B 1
H168 H 0.184881 0.877046 0.863292 0.186 Uiso 0.5 1 calc R U P B 1
C140 C 0.0868(6) 0.3743(6) 0.6891(5) 0.1567(18) Uani 0.5 1 d G U P A 1
H140 H 0.115253 0.370875 0.657960 0.188 Uiso 0.5 1 calc R U P A 1
C142 C 0.0678(6) 0.4252(5) 0.7102(6) 0.1588(19) Uani 0.5 1 d G U P A 1
H142 H 0.083519 0.455818 0.693072 0.191 Uiso 0.5 1 calc R U P A 1
C144 C 0.0254(7) 0.4302(5) 0.7568(6) 0.1597(19) Uani 0.5 1 d DG U P A 1
C146 C 0.0019(6) 0.3844(6) 0.7823(5) 0.1601(18) Uani 0.5 1 d G U P A 1
H146 H -0.026489 0.387758 0.813518 0.192 Uiso 0.5 1 calc R U P A 1
C149 C 0.0209(6) 0.3335(5) 0.7613(6) 0.1574(18) Uani 0.5 1 d G U P A 1
H149 H 0.005245 0.302814 0.778407 0.189 Uiso 0.5 1 calc R U P A 1
N16 N 0.0634(6) 0.3284(5) 0.7147(6) 0.1572(17) Uani 0.5 1 d G U P A 1
C147 C 0.4733(6) 0.3992(5) 1.0217(5) 0.1633(19) Uani 0.5 1 d G U P B 1
H147 H 0.478923 0.361671 1.049229 0.196 Uiso 0.5 1 calc R U P B 1
C196 C 0.5129(5) 0.4000(4) 0.9731(6) 0.1628(19) Uani 0.5 1 d DG U P B 1
C171 C 0.5044(6) 0.4561(6) 0.9319(5) 0.1646(19) Uani 0.5 1 d G U P B 1
H171 H 0.530970 0.456640 0.899359 0.197 Uiso 0.5 1 calc R U P B 1
C198 C 0.4563(6) 0.5113(5) 0.9392(5) 0.1658(19) Uani 0.5 1 d G U P B 1
H198 H 0.450670 0.548787 0.911679 0.199 Uiso 0.5 1 calc R U P B 1
C167 C 0.4167(5) 0.5104(5) 0.9878(6) 0.165(2) Uani 0.5 1 d DG U P B 1
C200 C 0.4251(6) 0.4544(6) 1.0290(5) 0.1622(19) Uani 0.5 1 d G U P B 1
H200 H 0.398623 0.453820 1.061550 0.195 Uiso 0.5 1 calc R U P B 1
C148 C 0.2881(6) 0.6716(5) 0.9544(5) 0.1562(18) Uani 0.5 1 d DG U P B 1
C150 C 0.2658(5) 0.6803(4) 1.0069(6) 0.159(2) Uani 0.5 1 d G U P B 1
H150 H 0.234376 0.717921 1.011210 0.191 Uiso 0.5 1 calc R U P B 1
C152 C 0.2904(6) 0.6326(6) 1.0531(4) 0.161(2) Uani 0.5 1 d G U P B 1
H152 H 0.275492 0.638390 1.088214 0.193 Uiso 0.5 1 calc R U P B 1
C154 C 0.3373(6) 0.5763(5) 1.0467(5) 0.164(2) Uani 0.5 1 d G U P B 1
H154 H 0.353803 0.544440 1.077584 0.197 Uiso 0.5 1 calc R U P B 1
C156 C 0.3596(5) 0.5677(5) 0.9942(6) 0.1632(19) Uani 0.5 1 d DG U P B 1
C158 C 0.3350(6) 0.6153(6) 0.9481(4) 0.1590(18) Uani 0.5 1 d G U P B 1
H158 H 0.349883 0.609550 0.912946 0.191 Uiso 0.5 1 calc R U P B 1
C169 C 0.2116(5) 0.0992(7) 0.9545(6) 0.165(2) Uani 0.5 1 d G U P A 1
H169 H 0.175134 0.095857 0.955781 0.198 Uiso 0.5 1 calc R U P A 1
C157 C 0.2392(6) 0.0773(7) 1.0025(5) 0.168(2) Uani 0.5 1 d G U P A 1
H157 H 0.221175 0.059312 1.035943 0.201 Uiso 0.5 1 calc R U P A 1
C184 C 0.2938(6) 0.0823(7) 1.0005(5) 0.168(2) Uani 0.5 1 d G U P A 1
H184 H 0.312236 0.067603 1.032673 0.201 Uiso 0.5 1 calc R U P A 1
C159 C 0.3208(5) 0.1091(7) 0.9506(6) 0.1670(19) Uani 0.5 1 d DG U P A 1
C166 C 0.2932(6) 0.1310(6) 0.9025(5) 0.1643(19) Uani 0.5 1 d G U P A 1
H166 H 0.311216 0.148984 0.869078 0.197 Uiso 0.5 1 calc R U P A 1
C160 C 0.2386(6) 0.1260(6) 0.9045(5) 0.1641(19) Uani 0.5 1 d DG U P A 1
C174 C -0.0269(7) 0.4889(5) 0.8300(6) 0.1621(19) Uani 0.5 1 d G U P A 1
H174 H -0.032456 0.453071 0.853301 0.195 Uiso 0.5 1 calc R U P A 1
C141 C 0.0018(6) 0.4896(5) 0.7765(6) 0.1592(18) Uani 0.5 1 d DG U P A 1
C161 C 0.0101(6) 0.5431(6) 0.7417(5) 0.1609(18) Uani 0.5 1 d G U P A 1
H161 H 0.029299 0.543544 0.705918 0.193 Uiso 0.5 1 calc R U P A 1
C143 C -0.0102(7) 0.5959(5) 0.7603(6) 0.1621(19) Uani 0.5 1 d G U P A 1
H143 H -0.004633 0.631734 0.736982 0.195 Uiso 0.5 1 calc R U P A 1
C176 C -0.0389(7) 0.5952(5) 0.8138(6) 0.1611(19) Uani 0.5 1 d DG U P A 1
C145 C -0.0472(7) 0.5417(6) 0.8486(5) 0.1630(18) Uani 0.5 1 d G U P A 1
H145 H -0.066388 0.541263 0.884366 0.196 Uiso 0.5 1 calc R U P A 1
C180 C 0.3783(4) 0.1147(7) 0.9514(7) 0.1670(19) Uani 0.5 1 d DG U P A 1
C151 C 0.4025(6) 0.0923(7) 1.0013(5) 0.1671(19) Uani 0.5 1 d G U P A 1
H151 H 0.379832 0.080304 1.034258 0.201 Uiso 0.5 1 calc R U P A 1
C165 C 0.4607(6) 0.0877(7) 1.0020(5) 0.1666(19) Uani 0.5 1 d G U P A 1
H165 H 0.476925 0.072676 1.035447 0.200 Uiso 0.5 1 calc R U P A 1
C153 C 0.4946(4) 0.1056(7) 0.9528(7) 0.1639(19) Uani 0.5 1 d DG U P A 1
C182 C 0.4704(6) 0.1281(7) 0.9029(5) 0.1681(19) Uani 0.5 1 d G U P A 1
H182 H 0.493116 0.140034 0.869982 0.202 Uiso 0.5 1 calc R U P A 1
C155 C 0.4122(6) 0.1326(7) 0.9022(5) 0.1693(19) Uani 0.5 1 d G U P A 1
H155 H 0.396023 0.147663 0.868792 0.203 Uiso 0.5 1 calc R U P A 1
C181 C 0.2070(7) 0.1570(7) 0.8538(5) 0.1617(19) Uani 0.5 1 d DG U P A 1
C183 C 0.2235(6) 0.1991(7) 0.8082(6) 0.1631(19) Uani 0.5 1 d DG U P A 1
H183 H 0.255598 0.208988 0.808768 0.196 Uiso 0.5 1 calc R U P A 1
C185 C 0.1921(6) 0.2264(6) 0.7619(5) 0.1607(18) Uani 0.5 1 d DG U P A 1
H185 H 0.203194 0.254538 0.731416 0.193 Uiso 0.5 1 calc R U P A 1
N17 N 0.1442(6) 0.2115(6) 0.7611(4) 0.1563(18) Uani 0.5 1 d DG U P A 1
C187 C 0.1277(6) 0.1694(7) 0.8067(5) 0.1593(19) Uani 0.5 1 d DG U P A 1
H187 H 0.095635 0.159507 0.806152 0.191 Uiso 0.5 1 calc R U P A 1
C189 C 0.1591(7) 0.1421(6) 0.8530(4) 0.162(2) Uani 0.5 1 d DG U P A 1
H189 H 0.148039 0.113956 0.883504 0.195 Uiso 0.5 1 calc R U P A 1
C186 C -0.0548(6) 0.6504(5) 0.8374(6) 0.1597(18) Uani 0.5 1 d DG U P A 1
C162 C -0.0199(5) 0.6862(6) 0.8180(5) 0.1570(18) Uani 0.5 1 d G U P A 1
H162 H 0.012990 0.676764 0.791027 0.188 Uiso 0.5 1 calc R U P A 1
C170 C -0.0342(6) 0.7360(6) 0.8390(6) 0.1588(18) Uani 0.5 1 d DG U P A 1
C163 C -0.0834(6) 0.7501(5) 0.8794(6) 0.160(2) Uani 0.5 1 d G U P A 1
H163 H -0.092944 0.783478 0.893415 0.192 Uiso 0.5 1 calc R U P A 1
C188 C -0.1183(5) 0.7143(6) 0.8988(5) 0.161(2) Uani 0.5 1 d G U P A 1
H188 H -0.151163 0.723704 0.925767 0.193 Uiso 0.5 1 calc R U P A 1
C164 C -0.1040(6) 0.6644(6) 0.8778(6) 0.162(2) Uani 0.5 1 d G U P A 1
H164 H -0.127306 0.640460 0.890749 0.195 Uiso 0.5 1 calc R U P A 1
C195 C 0.0511(8) 0.8334(9) 0.8398(6) 0.1516(17) Uani 0.5 1 d G U P A 1
H195 H 0.058057 0.849738 0.863680 0.182 Uiso 0.5 1 calc R U P A 1
N18 N 0.0783(8) 0.8420(9) 0.7855(7) 0.1502(16) Uani 0.5 1 d G U P A 1
C197 C 0.0680(7) 0.8177(7) 0.7498(5) 0.1494(18) Uani 0.5 1 d G U P A 1
H197 H 0.086206 0.823439 0.713455 0.179 Uiso 0.5 1 calc R U P A 1
C199 C 0.0304(6) 0.7847(6) 0.7685(6) 0.1544(18) Uani 0.5 1 d G U P A 1
H199 H 0.023509 0.768444 0.744583 0.185 Uiso 0.5 1 calc R U P A 1
C201 C 0.0032(6) 0.7761(6) 0.8228(6) 0.156(2) Uani 0.5 1 d DG U P A 1
C202 C 0.0136(7) 0.8005(7) 0.8585(5) 0.1537(19) Uani 0.5 1 d G U P A 1
H202 H -0.004642 0.794743 0.894808 0.184 Uiso 0.5 1 calc R U P A 1
Pd1 Pd 0.2704(3) 0.8578(3) 0.05058(18) 0.0948(12) Uani 0.57(2) 1 d . . P C 1
N205 N 0.2082(2) 0.9343(2) 0.0624(2) 0.1464(17) Uani 1 1 d G U . . .
C32 C 0.1730(3) 0.9785(3) 0.0204(2) 0.159(2) Uani 1 1 d G U . C .
H32 H 0.182620 0.972820 -0.014815 0.191 Uiso 1 1 calc R U . . .
C78 C 0.1233(3) 1.0312(3) 0.0310(2) 0.162(2) Uani 1 1 d G U . C .
H78 H 0.099697 1.060759 0.002919 0.195 Uiso 1 1 calc R U . . .
C116 C 0.1089(3) 1.0397(3) 0.0837(3) 0.160(2) Uani 1 1 d G U . C .
H116 H 0.075617 1.074945 0.090795 0.192 Uiso 1 1 calc R U . . .
C112 C 0.1441(3) 0.9955(3) 0.1257(2) 0.152(2) Uani 1 1 d G U . C .
C114 C 0.1938(3) 0.9428(3) 0.1151(2) 0.1412(18) Uani 1 1 d G U . C .
H114 H 0.217384 0.913256 0.143205 0.169 Uiso 1 1 calc R U . . .
Pd3 Pd 0.2853(5) 0.8423(6) 0.0468(4) 0.1334(18) Uani 0.43(2) 1 d . . P C 2

loop_
_atom_site_aniso_label
_atom_site_aniso_U_11
_atom_site_aniso_U_22
_atom_site_aniso_U_33
_atom_site_aniso_U_23
_atom_site_aniso_U_13
_atom_site_aniso_U_12
Pd2 0.1183(5) 0.0999(4) 0.1700(6) -0.0779(4) 0.0081(4) -0.0315(4)
Pd4 0.1347(6) 0.1105(5) 0.2103(8) -0.0068(5) -0.0336(5) -0.0814(4)
N1 0.138(3) 0.140(3) 0.152(3) -0.022(3) -0.028(3) -0.066(2)
N3 0.149(2) 0.136(2) 0.201(3) -0.024(2) -0.007(2) -0.087(2)
N4 0.150(2) 0.139(2) 0.199(3) -0.039(2) -0.009(2) -0.083(2)
C1 0.149(2) 0.142(2) 0.199(3) -0.037(2) -0.010(2) -0.083(2)
C4 0.151(2) 0.147(2) 0.199(3) -0.035(2) -0.010(2) -0.078(2)
C6 0.149(3) 0.146(2) 0.199(3) -0.036(2) -0.012(2) -0.079(2)
C8 0.151(3) 0.149(2) 0.200(3) -0.037(2) -0.012(2) -0.077(2)
C10 0.152(3) 0.145(2) 0.200(3) -0.037(2) -0.010(2) -0.078(2)
N5 0.147(2) 0.135(2) 0.184(2) -0.065(2) 0.003(2) -0.063(2)
C2 0.147(2) 0.140(2) 0.186(2) -0.062(2) 0.002(2) -0.060(2)
C129 0.148(2) 0.141(2) 0.186(2) -0.059(2) 0.000(2) -0.059(2)
C65 0.150(3) 0.142(2) 0.186(3) -0.056(2) 0.001(2) -0.055(2)
C131 0.149(2) 0.141(2) 0.187(2) -0.058(2) 0.001(2) -0.058(2)
C33 0.149(2) 0.137(2) 0.187(2) -0.062(2) 0.001(2) -0.061(2)
N6 0.142(2) 0.133(2) 0.177(2) -0.0727(19) 0.004(2) -0.0678(18)
N8 0.141(2) 0.141(2) 0.183(2) -0.0653(19) 0.002(2) -0.0641(19)
C12 0.144(2) 0.152(2) 0.188(3) -0.064(2) 0.007(2) -0.061(2)
C14 0.143(3) 0.162(3) 0.194(3) -0.059(3) 0.007(3) -0.062(3)
C16 0.145(3) 0.167(3) 0.201(3) -0.057(3) 0.002(3) -0.072(3)
C18 0.147(3) 0.151(3) 0.190(3) -0.066(3) -0.001(3) -0.062(3)
C20 0.144(2) 0.138(2) 0.183(3) -0.067(2) 0.003(2) -0.063(2)
N12 0.126(3) 0.184(4) 0.204(4) -0.047(3) 0.009(3) -0.098(3)
C22 0.129(4) 0.174(4) 0.198(4) -0.049(4) 0.009(4) -0.099(3)
C24 0.137(4) 0.192(4) 0.202(4) -0.050(4) 0.011(3) -0.093(3)
C26 0.138(3) 0.198(4) 0.207(4) -0.051(3) 0.011(3) -0.089(3)
C28 0.133(3) 0.200(4) 0.210(4) -0.044(3) 0.012(3) -0.087(3)
C30 0.133(3) 0.192(4) 0.209(4) -0.046(3) 0.013(3) -0.100(3)
C11 0.148(2) 0.153(2) 0.192(3) -0.038(2) -0.011(2) -0.066(2)
C89 0.149(3) 0.153(3) 0.193(3) -0.037(3) -0.012(3) -0.067(2)
C45 0.149(3) 0.153(3) 0.193(3) -0.039(2) -0.012(3) -0.067(2)
C91 0.147(3) 0.152(3) 0.192(3) -0.041(3) -0.012(3) -0.066(2)
N7 0.147(3) 0.150(2) 0.188(3) -0.044(2) -0.015(2) -0.062(2)
C23 0.149(2) 0.152(2) 0.191(3) -0.041(2) -0.012(2) -0.062(2)
C29 0.152(2) 0.147(2) 0.186(3) -0.053(2) 0.000(2) -0.051(2)
C117 0.153(3) 0.147(2) 0.187(3) -0.053(2) -0.002(2) -0.051(2)
C59 0.153(3) 0.149(3) 0.188(3) -0.051(3) -0.002(3) -0.050(2)
C119 0.153(3) 0.150(3) 0.188(3) -0.051(3) -0.003(3) -0.051(2)
C15 0.152(2) 0.149(2) 0.187(3) -0.050(2) -0.004(2) -0.052(2)
C121 0.151(2) 0.148(2) 0.186(3) -0.051(2) -0.002(2) -0.052(2)
C34 0.155(3) 0.142(3) 0.207(4) -0.014(3) -0.010(3) -0.083(3)
C36 0.139(3) 0.133(2) 0.172(3) -0.072(2) -0.003(2) -0.071(2)
C37 0.145(3) 0.145(3) 0.159(3) -0.020(3) -0.026(3) -0.058(3)
C38 0.149(3) 0.212(3) 0.223(4) -0.049(3) 0.023(3) -0.063(3)
C40 0.140(3) 0.135(3) 0.172(3) -0.067(3) -0.001(3) -0.076(2)
C42 0.145(3) 0.143(3) 0.170(3) -0.068(3) -0.002(3) -0.071(3)
C44 0.148(3) 0.143(3) 0.165(3) -0.073(3) -0.006(3) -0.068(3)
C46 0.147(3) 0.152(3) 0.166(3) -0.065(3) -0.005(3) -0.071(3)
C48 0.152(3) 0.147(3) 0.171(3) -0.066(3) -0.003(3) -0.070(3)
C50 0.149(3) 0.146(3) 0.174(3) -0.065(3) -0.008(3) -0.071(3)
C41 0.150(2) 0.152(2) 0.197(3) -0.036(2) -0.011(2) -0.073(2)
C83 0.151(2) 0.152(2) 0.197(3) -0.036(2) -0.011(2) -0.072(2)
C21 0.150(2) 0.153(2) 0.197(3) -0.034(2) -0.011(2) -0.072(2)
C85 0.151(2) 0.152(2) 0.199(3) -0.035(2) -0.011(2) -0.075(2)
C43 0.150(2) 0.148(2) 0.199(3) -0.035(2) -0.010(2) -0.077(2)
C87 0.152(2) 0.151(2) 0.199(3) -0.035(2) -0.011(2) -0.074(2)
C47 0.150(2) 0.135(2) 0.186(2) -0.064(2) 0.002(2) -0.068(2)
N2 0.148(2) 0.136(2) 0.185(2) -0.065(2) 0.002(2) -0.065(2)
C95 0.149(2) 0.135(2) 0.187(2) -0.062(2) 0.001(2) -0.066(2)
C3 0.152(2) 0.136(2) 0.191(2) -0.058(2) 0.002(2) -0.068(2)
C97 0.153(2) 0.136(2) 0.193(3) -0.057(2) 0.001(2) -0.070(2)
C49 0.151(2) 0.135(2) 0.190(2) -0.061(2) 0.001(2) -0.070(2)
C52 0.144(3) 0.177(3) 0.203(3) -0.059(3) 0.008(3) -0.064(3)
C54 0.151(3) 0.187(3) 0.210(3) -0.058(3) 0.009(3) -0.060(3)
C56 0.154(3) 0.199(3) 0.218(4) -0.053(3) 0.014(3) -0.062(3)
C58 0.149(3) 0.204(4) 0.217(4) -0.051(3) 0.019(3) -0.064(3)
C60 0.152(3) 0.198(3) 0.214(3) -0.056(3) 0.013(3) -0.061(3)
C62 0.147(3) 0.190(3) 0.209(3) -0.055(3) 0.011(3) -0.061(3)
C55 0.157(2) 0.139(2) 0.200(2) -0.045(2) 0.000(2) -0.075(2)
C111 0.157(2) 0.139(2) 0.199(3) -0.048(2) 0.003(2) -0.072(2)
C7 0.158(3) 0.140(2) 0.201(3) -0.049(2) 0.002(2) -0.073(2)
C113 0.157(3) 0.140(3) 0.201(3) -0.048(2) 0.001(3) -0.074(2)
C57 0.157(3) 0.140(2) 0.202(3) -0.045(2) 0.000(2) -0.076(2)
C115 0.155(2) 0.140(2) 0.200(3) -0.046(2) -0.001(2) -0.077(2)
C61 0.152(2) 0.146(2) 0.187(2) -0.055(2) 0.000(2) -0.051(2)
C123 0.151(2) 0.143(2) 0.186(2) -0.058(2) 0.001(2) -0.054(2)
C31 0.152(2) 0.144(2) 0.185(3) -0.056(2) 0.001(2) -0.054(2)
C125 0.151(2) 0.145(2) 0.187(2) -0.054(2) -0.001(2) -0.052(2)
C63 0.152(2) 0.147(2) 0.186(3) -0.053(2) 0.000(2) -0.051(2)
C127 0.153(2) 0.146(2) 0.187(3) -0.053(2) 0.000(2) -0.050(2)
C64 0.161(3) 0.147(3) 0.196(3) -0.005(3) -0.007(3) -0.065(3)
C66 0.139(3) 0.145(3) 0.154(3) -0.048(3) -0.012(3) -0.066(3)
C68 0.148(3) 0.147(3) 0.159(3) -0.044(3) -0.012(3) -0.062(3)
C70 0.149(3) 0.153(3) 0.163(3) -0.047(3) -0.010(3) -0.065(3)
C72 0.145(3) 0.151(3) 0.162(3) -0.055(3) -0.008(3) -0.071(3)
C74 0.148(3) 0.149(3) 0.158(3) -0.048(3) -0.008(3) -0.066(3)
C76 0.146(3) 0.147(3) 0.156(3) -0.049(3) -0.008(3) -0.066(3)
C75 0.158(3) 0.140(3) 0.205(3) -0.011(3) -0.009(3) -0.080(3)
C19 0.158(3) 0.139(3) 0.205(3) -0.011(3) -0.007(3) -0.081(3)
C77 0.160(3) 0.141(3) 0.204(4) -0.006(3) -0.007(3) -0.077(3)
C39 0.163(3) 0.141(3) 0.203(4) -0.006(3) -0.003(3) -0.073(3)
C79 0.163(3) 0.147(3) 0.202(3) -0.010(3) -0.010(3) -0.075(3)
C5 0.160(3) 0.139(3) 0.202(3) -0.011(3) -0.010(3) -0.081(3)
C80 0.139(3) 0.136(3) 0.168(3) -0.070(3) -0.004(3) -0.068(3)
C81 0.154(3) 0.214(3) 0.224(4) -0.046(3) 0.022(3) -0.065(3)
C82 0.146(3) 0.149(3) 0.170(3) -0.014(3) -0.023(3) -0.060(3)
C84 0.142(2) 0.133(2) 0.175(2) -0.070(2) -0.001(2) -0.068(2)
C86 0.142(3) 0.136(3) 0.175(3) -0.070(3) 0.001(3) -0.065(3)
C88 0.151(3) 0.156(3) 0.196(3) -0.035(3) -0.011(3) -0.068(3)
C90 0.150(3) 0.155(3) 0.195(3) -0.037(3) -0.012(3) -0.069(2)
C92 0.149(2) 0.153(2) 0.194(3) -0.037(2) -0.011(2) -0.068(2)
C94 0.149(2) 0.153(2) 0.195(3) -0.038(2) -0.012(2) -0.069(2)
C96 0.151(2) 0.152(2) 0.196(3) -0.036(2) -0.010(2) -0.071(2)
C98 0.151(3) 0.154(3) 0.197(3) -0.036(3) -0.012(3) -0.071(2)
C93 0.148(3) 0.139(3) 0.201(3) -0.025(3) -0.010(3) -0.086(2)
C99 0.154(2) 0.138(2) 0.194(2) -0.056(2) 0.002(2) -0.070(2)
C25 0.155(2) 0.139(2) 0.196(2) -0.054(2) 0.003(2) -0.070(2)
C101 0.157(2) 0.139(2) 0.198(3) -0.052(2) 0.002(2) -0.071(2)
C51 0.156(2) 0.140(2) 0.198(3) -0.052(2) 0.001(2) -0.073(2)
C103 0.156(2) 0.138(2) 0.198(2) -0.051(2) 0.001(2) -0.074(2)
C13 0.155(2) 0.138(2) 0.196(2) -0.053(2) 0.001(2) -0.072(2)
C100 0.138(3) 0.204(4) 0.212(4) -0.047(3) 0.017(3) -0.086(3)
C102 0.147(3) 0.211(4) 0.217(4) -0.048(3) 0.016(3) -0.079(3)
C104 0.151(4) 0.217(4) 0.226(4) -0.045(4) 0.015(3) -0.076(3)
C106 0.150(3) 0.216(4) 0.223(4) -0.048(3) 0.019(3) -0.068(3)
C108 0.149(3) 0.216(4) 0.222(4) -0.046(3) 0.017(3) -0.074(3)
C110 0.145(3) 0.213(4) 0.220(4) -0.049(3) 0.018(3) -0.078(3)
C105 0.153(2) 0.137(2) 0.200(3) -0.039(2) -0.006(2) -0.082(2)
C53 0.154(2) 0.137(2) 0.200(3) -0.043(2) -0.003(2) -0.078(2)
C107 0.156(3) 0.139(2) 0.201(3) -0.043(2) -0.002(2) -0.078(2)
C27 0.155(2) 0.140(2) 0.201(3) -0.042(2) -0.003(2) -0.078(2)
C109 0.153(2) 0.140(2) 0.200(3) -0.040(2) -0.006(2) -0.080(2)
N9 0.151(2) 0.137(2) 0.200(2) -0.038(2) -0.008(2) -0.084(2)
C118 0.147(3) 0.144(3) 0.172(3) -0.009(3) -0.016(3) -0.062(3)
C120 0.143(3) 0.140(3) 0.163(3) -0.012(3) -0.020(3) -0.068(3)
C122 0.149(3) 0.152(3) 0.168(3) -0.060(3) -0.006(3) -0.075(3)
C124 0.150(3) 0.137(3) 0.202(3) -0.019(2) -0.009(3) -0.086(2)
C126 0.149(3) 0.151(3) 0.161(3) -0.062(3) -0.006(3) -0.072(3)
C128 0.160(3) 0.142(3) 0.199(3) 0.000(3) -0.003(3) -0.070(3)
C130 0.137(2) 0.129(2) 0.175(3) -0.073(2) 0.004(2) -0.064(2)
C132 0.147(3) 0.148(3) 0.177(4) -0.011(3) -0.016(3) -0.066(3)
C133 0.151(3) 0.149(3) 0.187(3) -0.048(2) -0.005(3) -0.053(2)
C67 0.151(3) 0.149(3) 0.188(3) -0.047(3) -0.006(3) -0.055(2)
C135 0.150(3) 0.149(2) 0.189(3) -0.046(2) -0.008(3) -0.056(2)
N11 0.147(2) 0.149(2) 0.189(3) -0.042(2) -0.009(2) -0.058(2)
C17 0.150(3) 0.150(3) 0.188(3) -0.045(3) -0.007(3) -0.055(2)
C137 0.150(3) 0.148(3) 0.187(3) -0.047(3) -0.004(3) -0.052(2)
C134 0.154(3) 0.139(3) 0.200(3) -0.017(3) -0.009(3) -0.084(2)
C136 0.156(3) 0.141(3) 0.203(4) -0.012(3) -0.013(3) -0.085(3)
C138 0.146(3) 0.143(3) 0.178(3) -0.008(3) -0.015(3) -0.064(3)
C69 0.149(3) 0.145(3) 0.180(3) -0.005(3) -0.012(3) -0.061(3)
C35 0.156(3) 0.144(3) 0.187(4) -0.004(3) -0.007(3) -0.063(3)
C71 0.156(3) 0.149(3) 0.194(3) -0.002(3) -0.008(3) -0.067(3)
C9 0.159(3) 0.147(3) 0.189(3) -0.008(3) -0.009(3) -0.063(3)
C73 0.153(3) 0.146(3) 0.184(3) -0.007(3) -0.011(3) -0.064(3)
N14 0.145(3) 0.147(2) 0.186(3) -0.047(2) -0.009(2) -0.060(2)
C173 0.146(3) 0.146(2) 0.185(3) -0.047(2) -0.009(2) -0.059(2)
C175 0.147(3) 0.146(3) 0.185(3) -0.049(3) -0.008(3) -0.055(2)
C177 0.149(2) 0.146(2) 0.186(3) -0.049(2) -0.004(2) -0.054(2)
C178 0.148(2) 0.146(2) 0.186(3) -0.049(2) -0.007(2) -0.056(2)
C179 0.148(2) 0.147(2) 0.187(3) -0.047(2) -0.009(2) -0.057(2)
N15 0.145(3) 0.148(2) 0.187(3) -0.044(2) -0.011(2) -0.064(2)
C190 0.145(3) 0.150(3) 0.189(3) -0.042(3) -0.011(3) -0.064(2)
C191 0.147(3) 0.151(3) 0.191(3) -0.042(3) -0.012(3) -0.068(2)
C192 0.148(2) 0.152(2) 0.192(3) -0.038(2) -0.011(2) -0.068(2)
C193 0.148(2) 0.152(2) 0.192(3) -0.039(2) -0.012(2) -0.066(2)
C194 0.147(2) 0.150(2) 0.190(3) -0.042(2) -0.011(2) -0.065(2)
C139 0.148(2) 0.138(2) 0.184(2) -0.062(2) 0.000(2) -0.059(2)
C203 0.148(2) 0.138(2) 0.183(3) -0.062(2) 0.001(2) -0.057(2)
C172 0.148(2) 0.138(2) 0.184(2) -0.062(2) 0.001(2) -0.058(2)
C204 0.149(2) 0.138(2) 0.186(2) -0.061(2) 0.002(2) -0.061(2)
N13 0.146(2) 0.135(2) 0.184(2) -0.064(2) 0.004(2) -0.062(2)
C168 0.147(2) 0.139(2) 0.185(2) -0.063(2) 0.002(2) -0.060(2)
C140 0.150(2) 0.137(2) 0.200(2) -0.038(2) -0.006(2) -0.084(2)
C142 0.152(2) 0.137(2) 0.200(3) -0.040(2) -0.004(2) -0.082(2)
C144 0.154(2) 0.137(2) 0.200(3) -0.045(2) -0.002(2) -0.078(2)
C146 0.153(2) 0.138(2) 0.200(3) -0.042(2) -0.003(2) -0.080(2)
C149 0.152(2) 0.137(2) 0.200(2) -0.040(2) -0.007(2) -0.083(2)
N16 0.150(2) 0.138(2) 0.199(2) -0.036(2) -0.008(2) -0.085(2)
C147 0.149(2) 0.145(2) 0.185(3) -0.050(2) -0.003(2) -0.054(2)
C196 0.149(2) 0.145(2) 0.185(3) -0.052(2) -0.004(2) -0.053(2)
C171 0.150(2) 0.146(2) 0.186(3) -0.051(2) -0.003(2) -0.053(2)
C198 0.150(2) 0.147(2) 0.186(3) -0.051(2) -0.002(2) -0.051(2)
C167 0.151(2) 0.144(2) 0.185(3) -0.053(2) -0.001(2) -0.050(2)
C200 0.150(2) 0.143(2) 0.185(3) -0.053(2) -0.001(2) -0.053(2)
C148 0.148(2) 0.139(2) 0.182(2) -0.060(2) 0.001(2) -0.054(2)
C150 0.149(3) 0.141(2) 0.184(3) -0.059(2) 0.001(2) -0.054(2)
C152 0.150(3) 0.143(3) 0.183(3) -0.057(2) 0.001(3) -0.053(2)
C154 0.151(3) 0.144(2) 0.184(3) -0.054(2) 0.000(2) -0.051(2)
C156 0.151(2) 0.144(2) 0.185(2) -0.056(2) 0.000(2) -0.051(2)
C158 0.150(2) 0.140(2) 0.183(2) -0.058(2) 0.001(2) -0.054(2)
C169 0.150(3) 0.151(3) 0.198(3) -0.034(3) -0.012(3) -0.076(2)
C157 0.151(3) 0.152(3) 0.199(3) -0.034(3) -0.011(3) -0.074(2)
C184 0.150(3) 0.154(2) 0.198(3) -0.034(2) -0.011(2) -0.073(2)
C159 0.150(2) 0.153(2) 0.197(3) -0.034(2) -0.011(2) -0.074(2)
C166 0.150(2) 0.150(2) 0.197(3) -0.035(2) -0.012(2) -0.076(2)
C160 0.148(2) 0.149(2) 0.198(3) -0.034(2) -0.010(2) -0.077(2)
C174 0.156(2) 0.139(2) 0.200(3) -0.046(2) -0.001(2) -0.077(2)
C141 0.155(2) 0.137(2) 0.200(3) -0.046(2) -0.002(2) -0.079(2)
C161 0.155(2) 0.138(2) 0.200(2) -0.047(2) -0.001(2) -0.076(2)
C143 0.157(2) 0.138(2) 0.200(3) -0.049(2) 0.000(2) -0.074(2)
C176 0.156(2) 0.138(2) 0.199(3) -0.050(2) 0.001(2) -0.075(2)
C145 0.157(2) 0.139(2) 0.200(3) -0.048(2) 0.002(2) -0.074(2)
C180 0.149(2) 0.154(2) 0.196(3) -0.035(2) -0.012(2) -0.073(2)
C151 0.150(2) 0.154(2) 0.195(3) -0.036(2) -0.011(2) -0.071(2)
C165 0.148(2) 0.154(2) 0.194(3) -0.037(2) -0.012(2) -0.069(2)
C153 0.147(2) 0.152(2) 0.193(3) -0.038(2) -0.013(2) -0.070(2)
C182 0.150(2) 0.155(2) 0.195(3) -0.036(2) -0.011(2) -0.069(2)
C155 0.151(2) 0.155(2) 0.197(3) -0.035(2) -0.012(2) -0.070(2)
C181 0.149(2) 0.147(2) 0.198(3) -0.037(2) -0.011(2) -0.078(2)
C183 0.150(2) 0.147(2) 0.199(3) -0.036(2) -0.011(2) -0.078(2)
C185 0.150(2) 0.144(2) 0.199(3) -0.037(2) -0.009(2) -0.081(2)
N17 0.149(2) 0.139(2) 0.199(3) -0.038(2) -0.009(2) -0.084(2)
C187 0.150(2) 0.143(2) 0.199(3) -0.037(2) -0.011(2) -0.081(2)
C189 0.150(3) 0.147(2) 0.199(3) -0.036(2) -0.011(2) -0.079(2)
C186 0.154(2) 0.138(2) 0.197(2) -0.052(2) 0.001(2) -0.073(2)
C162 0.153(2) 0.137(2) 0.195(2) -0.055(2) 0.001(2) -0.073(2)
C170 0.153(2) 0.137(2) 0.194(2) -0.055(2) 0.003(2) -0.069(2)
C163 0.155(3) 0.138(2) 0.195(3) -0.055(2) 0.004(2) -0.070(2)
C188 0.156(3) 0.139(2) 0.197(3) -0.053(2) 0.003(3) -0.073(2)
C164 0.156(3) 0.139(2) 0.199(3) -0.051(2) 0.002(2) -0.072(2)
C195 0.148(2) 0.135(2) 0.187(2) -0.062(2) 0.001(2) -0.066(2)
N18 0.148(2) 0.135(2) 0.186(2) -0.065(2) 0.001(2) -0.066(2)
C197 0.149(2) 0.134(2) 0.186(2) -0.064(2) 0.001(2) -0.069(2)
C199 0.151(2) 0.136(2) 0.190(2) -0.060(2) 0.003(2) -0.069(2)
C201 0.152(3) 0.136(2) 0.192(3) -0.058(2) 0.002(2) -0.070(2)
C202 0.151(2) 0.134(2) 0.190(3) -0.060(2) 0.003(2) -0.069(2)
Pd1 0.0726(16) 0.0816(15) 0.1168(13) -0.0265(10) -0.0132(11) -0.0183(12)
N205 0.139(3) 0.146(3) 0.150(3) -0.029(3) -0.021(3) -0.058(2)
C32 0.149(3) 0.149(3) 0.157(3) -0.027(3) -0.025(3) -0.047(3)
C78 0.152(3) 0.153(3) 0.159(3) -0.036(3) -0.019(3) -0.044(3)
C116 0.150(3) 0.152(3) 0.160(3) -0.038(3) -0.015(3) -0.048(3)
C112 0.147(3) 0.147(3) 0.158(3) -0.037(3) -0.015(3) -0.060(3)
C114 0.141(3) 0.142(3) 0.152(3) -0.042(3) -0.020(3) -0.062(3)
Pd3 0.090(3) 0.121(3) 0.147(3) -0.014(2) -0.0401(19) -0.009(3)

loop_
_atom_type_symbol
_atom_type_description
_atom_type_scat_dispersion_real
_atom_type_scat_dispersion_imag
_atom_type_scat_source
C C 0.0016 0.0014 'International Tables Vol C Tables 4.2.6.8 and 6.1.1.4'
H H 0.0000 0.0000 'International Tables Vol C Tables 4.2.6.8 and 6.1.1.4'
N N 0.0032 0.0029 'International Tables Vol C Tables 4.2.6.8 and 6.1.1.4'
Pd Pd -1.3204 0.9074 'International Tables Vol C Tables 4.2.6.8 and 6.1.1.4'

loop_
_geom_angle_atom_site_label_1
_geom_angle_atom_site_label_2
_geom_angle_atom_site_label_3
_geom_angle
_geom_angle_site_symmetry_1
_geom_angle_site_symmetry_3
_geom_angle_publ_flag
N5 Pd2 N6 178.4(6) . . ?
N5 Pd2 N8 90.0(6) . . ?
N6 Pd2 N13 175.0(5) . . ?
N6 Pd2 N18 90.5(6) . . ?
N8 Pd2 N6 89.0(3) . . ?
N8 Pd2 N13 92.3(6) . . ?
N8 Pd2 N18 175.5(4) . . ?
N2 Pd2 N5 92.0(9) . . ?
N2 Pd2 N6 89.0(7) . . ?
N2 Pd2 N8 177.2(6) . . ?
N13 Pd2 N18 87.8(8) . . ?
N3 Pd4 N4 173.6(5) . . ?
N3 Pd4 N12 89.8(3) . 2_666 ?
N3 Pd4 N9 93.4(5) . . ?
N3 Pd4 N17 172.7(5) . . ?
N4 Pd4 N9 90.9(6) . . ?
N12 Pd4 N4 86.5(4) 2_666 . ?
N12 Pd4 N9 173.5(4) 2_666 . ?
N12 Pd4 N17 96.9(5) 2_666 . ?
N16 Pd4 N3 87.0(5) . . ?
N16 Pd4 N12 170.6(4) . 2_666 ?
N16 Pd4 N17 86.9(6) . . ?
C37 N1 C120 117.0(9) . . ?
C37 N1 Pd1 118.8(7) . . ?
C37 N1 Pd3 122.5(7) . . ?
C120 N1 Pd1 123.1(7) . . ?
C120 N1 Pd3 120.5(7) . . ?
C93 N3 Pd4 124.0(8) . . ?
C93 N3 C124 118.0(10) . . ?
C124 N3 Pd4 117.7(7) . . ?
C1 N4 Pd4 123.4(7) . . ?
C1 N4 C10 120.0 . . ?
C10 N4 Pd4 115.9(7) . . ?
N4 C1 H1 120.0 . . ?
N4 C1 C4 120.0 . . ?
C4 C1 H1 120.0 . . ?
C1 C4 H4 120.0 . . ?
C6 C4 C1 120.0 . . ?
C6 C4 H4 120.0 . . ?
C4 C6 C8 120.0 . . ?
C4 C6 C43 114.1(11) . . ?
C8 C6 C43 124.8(11) . . ?
C6 C8 H8 120.0 . . ?
C6 C8 C10 120.0 . . ?
C10 C8 H8 120.0 . . ?
N4 C10 H10 120.0 . . ?
C8 C10 N4 120.0 . . ?
C8 C10 H10 120.0 . . ?
C2 N5 Pd2 121.8(9) . . ?
C2 N5 C33 120.0 . . ?
C33 N5 Pd2 117.9(9) . . ?
N5 C2 H2 120.0 . . ?
N5 C2 C129 120.0 . . ?
C129 C2 H2 120.0 . . ?
C2 C129 H129 120.0 . . ?
C65 C129 C2 120.0 . . ?
C65 C129 H129 120.0 . . ?
C129 C65 C131 120.0 . . ?
C129 C65 C123 125.2(11) . . ?
C131 C65 C123 114.8(11) . . ?
C65 C131 H131 120.0 . . ?
C33 C131 C65 120.0 . . ?
C33 C131 H131 120.0 . . ?
N5 C33 H33 120.0 . . ?
C131 C33 N5 120.0 . . ?
C131 C33 H33 120.0 . . ?
C84 N6 Pd2 119.8(6) . . ?
C130 N6 Pd2 120.3(7) . . ?
C130 N6 C84 119.8(9) . . ?
C12 N8 Pd2 121.7(3) . . ?
C12 N8 C20 120.0 . . ?
C20 N8 Pd2 118.1(3) . . ?
N8 C12 H12 120.0 . . ?
C14 C12 N8 120.0 . . ?
C14 C12 H12 120.0 . . ?
C12 C14 C16 120.0 . . ?
C12 C14 C52 120.5(6) . . ?
C16 C14 C52 119.4(6) . . ?
C14 C16 H16 120.0 . . ?
C18 C16 C14 120.0 . . ?
C18 C16 H16 120.0 . . ?
C16 C18 H18 120.0 . . ?
C20 C18 C16 120.0 . . ?
C20 C18 H18 120.0 . . ?
N8 C20 H20 120.0 . . ?
C18 C20 N8 120.0 . . ?
C18 C20 H20 120.0 . . ?
C22 N12 Pd4 121.1(3) . 2_666 ?
C22 N12 C30 120.0 . . ?
C30 N12 Pd4 118.6(3) . 2_666 ?
N12 C22 H22 120.0 . . ?
C24 C22 N12 120.0 . . ?
C24 C22 H22 120.0 . . ?
C22 C24 H24 120.0 . . ?
C26 C24 C22 120.0 . . ?
C26 C24 H24 120.0 . . ?
C24 C26 H26 120.0 . . ?
C24 C26 C28 120.0 . . ?
C28 C26 H26 120.0 . . ?
C26 C28 C100 121.1(6) . . ?
C30 C28 C26 120.0 . . ?
C30 C28 C100 118.9(6) . . ?
N12 C30 H30 120.0 . . ?
C28 C30 N12 120.0 . . ?
C28 C30 H30 120.0 . . ?
C89 C11 H11 120.0 . . ?
C89 C11 C23 120.0 . . ?
C23 C11 H11 120.0 . . ?
C11 C89 C92 117.1(12) . . ?
C45 C89 C11 120.0 . . ?
C45 C89 C92 122.9(12) . . ?
C89 C45 H45 120.0 . . ?
C91 C45 C89 120.0 . . ?
C91 C45 H45 120.0 . . ?
C45 C91 H91 120.0 . . ?
N7 C91 C45 120.0 . . ?
N7 C91 H91 120.0 . . ?
C91 N7 C23 120.0 . . ?
C91 N7 Pd3 117.4(8) . 2_666 ?
C23 N7 Pd3 118.5(8) . 2_666 ?
C11 C23 H23 120.0 . . ?
N7 C23 C11 120.0 . . ?
N7 C23 H23 120.0 . . ?
C117 C29 C121 120.0 . . ?
C117 C29 C63 116.7(11) . . ?
C121 C29 C63 119.4(11) . . ?
C29 C117 H117 120.0 . . ?
C29 C117 C59 120.0 . . ?
C59 C117 H117 120.0 . . ?
C117 C59 H59 120.0 . . ?
C119 C59 C117 120.0 . . ?
C119 C59 H59 120.0 . . ?
C59 C119 H119 120.0 . . ?
C15 C119 C59 120.0 . . ?
C15 C119 H119 120.0 . . ?
C119 C15 C121 120.0 . . ?
C119 C15 C133 126.0(12) . . ?
C121 C15 C133 114.0(12) . . ?
C29 C121 H121 120.0 . . ?
C15 C121 C29 120.0 . . ?
C15 C121 H121 120.0 . . ?
C93 C34 H34 120.3 . . ?
C136 C34 H34 120.3 . . ?
C136 C34 C93 119.5(11) . . ?
C80 C36 C40 123.5(9) . . ?
C84 C36 C40 119.4(8) . . ?
C84 C36 C80 117.0(9) . . ?
N1 C37 H37 119.7 . . ?
N1 C37 C82 120.7(9) . . ?
C82 C37 H37 119.7 . . ?
C81 C38 C58 171.4(17) . . ?
C42 C40 C36 121.0(5) . . ?
C42 C40 C50 120.0 . . ?
C50 C40 C36 119.0(5) . . ?
C40 C42 H42 120.0 . . ?
C44 C42 C40 120.0 . . ?
C44 C42 H42 120.0 . . ?
C42 C44 H44 120.0 . . ?
C42 C44 C46 120.0 . . ?
C46 C44 H44 120.0 . . ?
C44 C46 C48 120.0 . . ?
C44 C46 C122 120.3(6) . . ?
C48 C46 C122 119.7(6) . . ?
C46 C48 H48 120.0 . . ?
C50 C48 C46 120.0 . . ?
C50 C48 H48 120.0 . . ?
C40 C50 H50 120.0 . . ?
C48 C50 C40 120.0 . . ?
C48 C50 H50 120.0 . . ?
C83 C41 H41 120.0 . . ?
C83 C41 C87 120.0 . . ?
C87 C41 H41 120.0 . . ?
C41 C83 C96 119.3(12) . . ?
C21 C83 C41 120.0 . . ?
C21 C83 C96 120.6(12) . . ?
C83 C21 H21 120.0 . . ?
C83 C21 C85 120.0 . . ?
C85 C21 H21 120.0 . . ?
C21 C85 H85 120.0 . . ?
C43 C85 C21 120.0 . . ?
C43 C85 H85 120.0 . . ?
C85 C43 C6 119.6(11) . . ?
C85 C43 C87 120.0 . . ?
C87 C43 C6 120.3(11) . . ?
C41 C87 H87 120.0 . . ?
C43 C87 C41 120.0 . . ?
C43 C87 H87 120.0 . . ?
N2 C47 H47 120.0 . . ?
N2 C47 C49 120.0 . . ?
C49 C47 H47 120.0 . . ?
C47 N2 Pd2 117.3(8) . . ?
C47 N2 C95 120.0 . . ?
C95 N2 Pd2 122.1(8) . . ?
N2 C95 H95 120.0 . . ?
C3 C95 N2 120.0 . . ?
C3 C95 H95 120.0 . . ?
C95 C3 H3 120.0 . . ?
C95 C3 C97 120.0 . . ?
C97 C3 H3 120.0 . . ?
C3 C97 C99 123.6(11) . . ?
C49 C97 C3 120.0 . . ?
C49 C97 C99 114.9(11) . . ?
C47 C49 H49 120.0 . . ?
C97 C49 C47 120.0 . . ?
C97 C49 H49 120.0 . . ?
C54 C52 C14 119.2(7) . . ?
C54 C52 C62 120.0 . . ?
C62 C52 C14 120.5(7) . . ?
C52 C54 H54 120.0 . . ?
C52 C54 C56 120.0 . . ?
C56 C54 H54 120.0 . . ?
C54 C56 H56 120.0 . . ?
C58 C56 C54 120.0 . . ?
C58 C56 H56 120.0 . . ?
C56 C58 C38 120.0(9) . . ?
C56 C58 C60 120.0 . . ?
C60 C58 C38 119.6(9) . . ?
C58 C60 H60 120.0 . . ?
C62 C60 C58 120.0 . . ?
C62 C60 H60 120.0 . . ?
C52 C62 H62 120.0 . . ?
C60 C62 C52 120.0 . . ?
C60 C62 H62 120.0 . . ?
C111 C55 H55 120.0 . . ?
C111 C55 C115 120.0 . . ?
C115 C55 H55 120.0 . . ?
C55 C111 C51 117.7(11) . . ?
C7 C111 C55 120.0 . . ?
C7 C111 C51 121.8(11) . . ?
C111 C7 H7 120.0 . . ?
C111 C7 C113 120.0 . . ?
C113 C7 H7 120.0 . . ?
C7 C113 H113 120.0 . . ?
C7 C113 C57 120.0 . . ?
C57 C113 H113 120.0 . . ?
C113 C57 H57 120.0 . . ?
C115 C57 C113 120.0 . . ?
C115 C57 H57 120.0 . . ?
C55 C115 C107 116.8(11) . . ?
C57 C115 C55 120.0 . . ?
C57 C115 C107 122.2(11) . . ?
C123 C61 H61 120.0 . . ?
C123 C61 C127 120.0 . . ?
C127 C61 H61 120.0 . . ?
C61 C123 C65 120.2(11) . . ?
C31 C123 C65 119.8(11) . . ?
C31 C123 C61 120.0 . . ?
C123 C31 H31 120.0 . . ?
C123 C31 C125 120.0 . . ?
C125 C31 H31 120.0 . . ?
C31 C125 H125 120.0 . . ?
C31 C125 C63 120.0 . . ?
C63 C125 H125 120.0 . . ?
C125 C63 C29 108.6(11) . . ?
C127 C63 C29 131.1(11) . . ?
C127 C63 C125 120.0 . . ?
C61 C127 H127 120.0 . . ?
C63 C127 C61 120.0 . . ?
C63 C127 H127 120.0 . . ?
C128 C64 C71 172.5(12) . . ?
C68 C66 C76 120.0 . . ?
C68 C66 C112 119.2(5) . . ?
C76 C66 C112 120.8(5) . . ?
C66 C68 H68 120.0 . . ?
C66 C68 C70 120.0 . . ?
C70 C68 H68 120.0 . . ?
C68 C70 H70 120.0 . . ?
C72 C70 C68 120.0 . . ?
C72 C70 H70 120.0 . . ?
C70 C72 C126 122.8(6) . . ?
C74 C72 C70 120.0 . . ?
C74 C72 C126 117.2(6) . . ?
C72 C74 H74 120.0 . . ?
C76 C74 C72 120.0 . . ?
C76 C74 H74 120.0 . . ?
C66 C76 H76 120.0 . . ?
C74 C76 C66 120.0 . . ?
C74 C76 H76 120.0 . . ?
C19 C75 C5 120.0 . . ?
C19 C75 C134 120.7(7) . . ?
C5 C75 C134 119.3(7) . . ?
C75 C19 H19 120.0 . . ?
C77 C19 C75 120.0 . . ?
C77 C19 H19 120.0 . . ?
C19 C77 H77 120.0 . . ?
C19 C77 C39 120.0 . . ?
C39 C77 H77 120.0 . . ?
C77 C39 C128 119.6(8) . . ?
C79 C39 C77 120.0 . . ?
C79 C39 C128 120.2(8) . . ?
C39 C79 H79 120.0 . . ?
C39 C79 C5 120.0 . . ?
C5 C79 H79 120.0 . . ?
C75 C5 H5 120.0 . . ?
C79 C5 C75 120.0 . . ?
C79 C5 H5 120.0 . . ?
C36 C80 H80 119.6 . . ?
C36 C80 C86 120.9(10) . . ?
C86 C80 H80 119.6 . . ?
C38 C81 C106 175.8(18) . . ?
C37 C82 H82 122.2 . . ?
C132 C82 C37 115.6(11) . . ?
C132 C82 H82 122.2 . . ?
N6 C84 H84 118.8 . . ?
C36 C84 N6 122.5(9) . . ?
C36 C84 H84 118.8 . . ?
C80 C86 H86 120.5 . . ?
C130 C86 C80 119.0(9) . . ?
C130 C86 H86 120.5 . . ?
C90 C88 H88 120.0 . . ?
C90 C88 C98 120.0 . . ?
C98 C88 H88 120.0 . . ?
C88 C90 H90 120.0 . . ?
C92 C90 C88 120.0 . . ?
C92 C90 H90 120.0 . . ?
C90 C92 C89 120.3(12) . . ?
C90 C92 C94 120.0 . . ?
C94 C92 C89 119.5(12) . . ?
C92 C94 H94 120.0 . . ?
C96 C94 C92 120.0 . . ?
C96 C94 H94 120.0 . . ?
C94 C96 C83 121.3(12) . . ?
C98 C96 C83 118.1(12) . . ?
C98 C96 C94 120.0 . . ?
C88 C98 H98 120.0 . . ?
C96 C98 C88 120.0 . . ?
C96 C98 H98 120.0 . . ?
N3 C93 C34 121.9(10) . . ?
N3 C93 H93 119.0 . . ?
C34 C93 H93 119.0 . . ?
C25 C99 C97 117.4(11) . . ?
C25 C99 C13 120.0 . . ?
C13 C99 C97 122.5(11) . . ?
C99 C25 H25 120.0 . . ?
C101 C25 C99 120.0 . . ?
C101 C25 H25 120.0 . . ?
C25 C101 H101 120.0 . . ?
C25 C101 C51 120.0 . . ?
C51 C101 H101 120.0 . . ?
C101 C51 C111 118.2(11) . . ?
C103 C51 C111 120.5(11) . . ?
C103 C51 C101 120.0 . . ?
C51 C103 H103 120.0 . . ?
C51 C103 C13 120.0 . . ?
C13 C103 H103 120.0 . . ?
C99 C13 H13 120.0 . . ?
C103 C13 C99 120.0 . . ?
C103 C13 H13 120.0 . . ?
C102 C100 C28 120.5(7) . . ?
C102 C100 C110 120.0 . . ?
C110 C100 C28 119.5(7) . . ?
C100 C102 H102 120.0 . . ?
C100 C102 C104 120.0 . . ?
C104 C102 H102 120.0 . . ?
C102 C104 H104 120.0 . . ?
C106 C104 C102 120.0 . . ?
C106 C104 H104 120.0 . . ?
C104 C106 C81 124.4(10) . . ?
C108 C106 C81 115.6(10) . . ?
C108 C106 C104 120.0 . . ?
C106 C108 H108 120.0 . . ?
C106 C108 C110 120.0 . . ?
C110 C108 H108 120.0 . . ?
C100 C110 H110 120.0 . . ?
C108 C110 C100 120.0 . . ?
C108 C110 H110 120.0 . . ?
C53 C105 H105 120.0 . . ?
C53 C105 N9 120.0 . . ?
N9 C105 H105 120.0 . . ?
C105 C53 H53 120.0 . . ?
C105 C53 C107 120.0 . . ?
C107 C53 H53 120.0 . . ?
C53 C107 C115 118.9(11) . . ?
C27 C107 C115 120.7(11) . . ?
C27 C107 C53 120.0 . . ?
C107 C27 H27 120.0 . . ?
C107 C27 C109 120.0 . . ?
C109 C27 H27 120.0 . . ?
C27 C109 H109 120.0 . . ?
C27 C109 N9 120.0 . . ?
N9 C109 H109 120.0 . . ?
C105 N9 Pd4 117.1(7) . . ?
C109 N9 Pd4 122.9(7) . . ?
C109 N9 C105 120.0 . . ?
C120 C118 C132 115.0(10) . . ?
C120 C118 C138 123.4(11) . . ?
C132 C118 C138 121.6(11) . . ?
N1 C120 C118 125.4(10) . . ?
N1 C120 H120 117.3 . . ?
C118 C120 H120 117.3 . . ?
C126 C122 C46 171.0(12) . . ?
N3 C124 H124 118.1 . . ?
C134 C124 N3 123.7(10) . . ?
C134 C124 H124 118.1 . . ?
C122 C126 C72 174.6(12) . . ?
C64 C128 C39 174.9(13) . . ?
N6 C130 C86 120.6(9) . . ?
N6 C130 H130 119.7 . . ?
C86 C130 H130 119.7 . . ?
C82 C132 C118 125.7(12) . . ?
C82 C132 H132 117.2 . . ?
C118 C132 H132 117.2 . . ?
C67 C133 C15 119.4(12) . . ?
C67 C133 C137 120.0 . . ?
C137 C133 C15 120.6(12) . . ?
C133 C67 H67 120.0 . . ?
C133 C67 C135 120.0 . . ?
C135 C67 H67 120.0 . . ?
C67 C135 H135 120.0 . . ?
N11 C135 C67 120.0 . . ?
N11 C135 H135 120.0 . . ?
C135 N11 Pd3 114.9(8) . 2_666 ?
C17 N11 C135 120.0 . . ?
C17 N11 Pd3 125.1(8) . 2_666 ?
N11 C17 H17 120.0 . . ?
N11 C17 C137 120.0 . . ?
C137 C17 H17 120.0 . . ?
C133 C137 H137 120.0 . . ?
C17 C137 C133 120.0 . . ?
C17 C137 H137 120.0 . . ?
C124 C134 C75 119.3(10) . . ?
C124 C134 C136 116.1(10) . . ?
C136 C134 C75 124.4(11) . . ?
C34 C136 C134 120.1(12) . . ?
C34 C136 H136 120.0 . . ?
C134 C136 H136 120.0 . . ?
C69 C138 C118 117.3(8) . . ?
C69 C138 C73 120.0 . . ?
C73 C138 C118 122.5(8) . . ?
C138 C69 H69 120.0 . . ?
C35 C69 C138 120.0 . . ?
C35 C69 H69 120.0 . . ?
C69 C35 H35 120.0 . . ?
C69 C35 C71 120.0 . . ?
C71 C35 H35 120.0 . . ?
C35 C71 C64 123.7(8) . . ?
C35 C71 C9 120.0 . . ?
C9 C71 C64 116.2(8) . . ?
C71 C9 H9 120.0 . . ?
C73 C9 C71 120.0 . . ?
C73 C9 H9 120.0 . . ?
C138 C73 H73 120.0 . . ?
C9 C73 C138 120.0 . . ?
C9 C73 H73 120.0 . . ?
C173 N14 C179 120.0 . . ?
C173 N14 Pd1 121.4(8) . 2_666 ?
C179 N14 Pd1 118.4(8) . 2_666 ?
N14 C173 H173 120.0 . . ?
N14 C173 C175 120.0 . . ?
C175 C173 H173 120.0 . . ?
C173 C175 H175 120.0 . . ?
C173 C175 C177 120.0 . . ?
C177 C175 H175 120.0 . . ?
C175 C177 C196 120.6(11) . . ?
C178 C177 C175 120.0 . . ?
C178 C177 C196 118.7(11) . . ?
C177 C178 H178 120.0 . . ?
C177 C178 C179 120.0 . . ?
C179 C178 H178 120.0 . . ?
N14 C179 H179 120.0 . . ?
C178 C179 N14 120.0 . . ?
C178 C179 H179 120.0 . . ?
C190 N15 C194 120.0 . . ?
C190 N15 Pd1 118.8(9) . 2_666 ?
C194 N15 Pd1 121.0(9) . 2_666 ?
N15 C190 H190 120.0 . . ?
C191 C190 N15 120.0 . . ?
C191 C190 H190 120.0 . . ?
C190 C191 H191 120.0 . . ?
C190 C191 C192 120.0 . . ?
C192 C191 H191 120.0 . . ?
C191 C192 C153 121.4(12) . . ?
C193 C192 C191 120.0 . . ?
C193 C192 C153 118.0(12) . . ?
C192 C193 H193 120.0 . . ?
C194 C193 C192 120.0 . . ?
C194 C193 H193 120.0 . . ?
N15 C194 H194 120.0 . . ?
C193 C194 N15 120.0 . . ?
C193 C194 H194 120.0 . . ?
C203 C139 H139 120.0 . . ?
C203 C139 C168 120.0 . . ?
C168 C139 H139 120.0 . . ?
C139 C203 C148 124.2(11) . . ?
C172 C203 C139 120.0 . . ?
C172 C203 C148 115.7(11) . . ?
C203 C172 H172 120.0 . . ?
C203 C172 C204 120.0 . . ?
C204 C172 H172 120.0 . . ?
C172 C204 H204 120.0 . . ?
N13 C204 C172 120.0 . . ?
N13 C204 H204 120.0 . . ?
C204 N13 Pd2 123.3(9) . . ?
C168 N13 Pd2 116.1(8) . . ?
C168 N13 C204 120.0 . . ?
C139 C168 H168 120.0 . . ?
N13 C168 C139 120.0 . . ?
N13 C168 H168 120.0 . . ?
C142 C140 H140 120.0 . . ?
C142 C140 N16 120.0 . . ?
N16 C140 H140 120.0 . . ?
C140 C142 H142 120.0 . . ?
C140 C142 C144 120.0 . . ?
C144 C142 H142 120.0 . . ?
C142 C144 C141 118.6(10) . . ?
C146 C144 C142 120.0 . . ?
C146 C144 C141 121.2(10) . . ?
C144 C146 H146 120.0 . . ?
C144 C146 C149 120.0 . . ?
C149 C146 H146 120.0 . . ?
C146 C149 H149 120.0 . . ?
C146 C149 N16 120.0 . . ?
N16 C149 H149 120.0 . . ?
C140 N16 Pd4 120.7(7) . . ?
C149 N16 Pd4 118.9(7) . . ?
C149 N16 C140 120.0 . . ?
C196 C147 H147 120.0 . . ?
C196 C147 C200 120.0 . . ?
C200 C147 H147 120.0 . . ?
C147 C196 C177 115.9(11) . . ?
C171 C196 C177 123.9(11) . . ?
C171 C196 C147 120.0 . . ?
C196 C171 H171 120.0 . . ?
C196 C171 C198 120.0 . . ?
C198 C171 H171 120.0 . . ?
C171 C198 H198 120.0 . . ?
C171 C198 C167 120.0 . . ?
C167 C198 H198 120.0 . . ?
C198 C167 C156 121.2(11) . . ?
C200 C167 C198 120.0 . . ?
C200 C167 C156 118.4(11) . . ?
C147 C200 H200 120.0 . . ?
C167 C200 C147 120.0 . . ?
C167 C200 H200 120.0 . . ?
C150 C148 C203 114.8(10) . . ?
C150 C148 C158 120.0 . . ?
C158 C148 C203 125.2(10) . . ?
C148 C150 H150 120.0 . . ?
C148 C150 C152 120.0 . . ?
C152 C150 H150 120.0 . . ?
C150 C152 H152 120.0 . . ?
C154 C152 C150 120.0 . . ?
C154 C152 H152 120.0 . . ?
C152 C154 H154 120.0 . . ?
C152 C154 C156 120.0 . . ?
C156 C154 H154 120.0 . . ?
C154 C156 C167 118.6(10) . . ?
C158 C156 C167 120.7(10) . . ?
C158 C156 C154 120.0 . . ?
C148 C158 H158 120.0 . . ?
C156 C158 C148 120.0 . . ?
C156 C158 H158 120.0 . . ?
C157 C169 H169 120.0 . . ?
C157 C169 C160 120.0 . . ?
C160 C169 H169 120.0 . . ?
C169 C157 H157 120.0 . . ?
C169 C157 C184 120.0 . . ?
C184 C157 H157 120.0 . . ?
C157 C184 H184 120.0 . . ?
C159 C184 C157 120.0 . . ?
C159 C184 H184 120.0 . . ?
C184 C159 C166 120.0 . . ?
C184 C159 C180 117.5(12) . . ?
C166 C159 C180 122.5(12) . . ?
C159 C166 H166 120.0 . . ?
C160 C166 C159 120.0 . . ?
C160 C166 H166 120.0 . . ?
C169 C160 C181 121.6(12) . . ?
C166 C160 C169 120.0 . . ?
C166 C160 C181 118.0(11) . . ?
C141 C174 H174 120.0 . . ?
C141 C174 C145 120.0 . . ?
C145 C174 H174 120.0 . . ?
C174 C141 C144 119.5(10) . . ?
C161 C141 C144 120.5(10) . . ?
C161 C141 C174 120.0 . . ?
C141 C161 H161 120.0 . . ?
C143 C161 C141 120.0 . . ?
C143 C161 H161 120.0 . . ?
C161 C143 H143 120.0 . . ?
C161 C143 C176 120.0 . . ?
C176 C143 H143 120.0 . . ?
C143 C176 C145 120.0 . . ?
C143 C176 C186 120.6(11) . . ?
C145 C176 C186 119.0(11) . . ?
C174 C145 H145 120.0 . . ?
C176 C145 C174 120.0 . . ?
C176 C145 H145 120.0 . . ?
C151 C180 C159 118.9(12) . . ?
C151 C180 C155 120.0 . . ?
C155 C180 C159 120.3(12) . . ?
C180 C151 H151 120.0 . . ?
C165 C151 C180 120.0 . . ?
C165 C151 H151 120.0 . . ?
C151 C165 H165 120.0 . . ?
C151 C165 C153 120.0 . . ?
C153 C165 H165 120.0 . . ?
C165 C153 C192 121.3(12) . . ?
C182 C153 C192 118.5(12) . . ?
C182 C153 C165 120.0 . . ?
C153 C182 H182 120.0 . . ?
C153 C182 C155 120.0 . . ?
C155 C182 H182 120.0 . . ?
C180 C155 H155 120.0 . . ?
C182 C155 C180 120.0 . . ?
C182 C155 H155 120.0 . . ?
C183 C181 C160 122.8(11) . . ?
C183 C181 C189 120.0 . . ?
C189 C181 C160 117.2(11) . . ?
C181 C183 H183 120.0 . . ?
C181 C183 C185 120.0 . . ?
C185 C183 H183 120.0 . . ?
C183 C185 H185 120.0 . . ?
C183 C185 N17 120.0 . . ?
N17 C185 H185 120.0 . . ?
C185 N17 Pd4 119.9(7) . . ?
C187 N17 Pd4 120.1(7) . . ?
C187 N17 C185 120.0 . . ?
N17 C187 H187 120.0 . . ?
C189 C187 N17 120.0 . . ?
C189 C187 H187 120.0 . . ?
C181 C189 H189 120.0 . . ?
C187 C189 C181 120.0 . . ?
C187 C189 H189 120.0 . . ?
C162 C186 C176 119.7(10) . . ?
C162 C186 C164 120.0 . . ?
C164 C186 C176 120.3(10) . . ?
C186 C162 H162 120.0 . . ?
C170 C162 C186 120.0 . . ?
C170 C162 H162 120.0 . . ?
C162 C170 C163 120.0 . . ?
C162 C170 C201 124.1(10) . . ?
C163 C170 C201 115.8(10) . . ?
C170 C163 H163 120.0 . . ?
C170 C163 C188 120.0 . . ?
C188 C163 H163 120.0 . . ?
C163 C188 H188 120.0 . . ?
C164 C188 C163 120.0 . . ?
C164 C188 H188 120.0 . . ?
C186 C164 H164 120.0 . . ?
C188 C164 C186 120.0 . . ?
C188 C164 H164 120.0 . . ?
N18 C195 H195 120.0 . . ?
N18 C195 C202 120.0 . . ?
C202 C195 H195 120.0 . . ?
C195 N18 Pd2 116.8(8) . . ?
C195 N18 C197 120.0 . . ?
C197 N18 Pd2 123.2(8) . . ?
N18 C197 H197 120.0 . . ?
C199 C197 N18 120.0 . . ?
C199 C197 H197 120.0 . . ?
C197 C199 H199 120.0 . . ?
C197 C199 C201 120.0 . . ?
C201 C199 H199 120.0 . . ?
C199 C201 C170 114.9(11) . . ?
C202 C201 C170 125.1(11) . . ?
C202 C201 C199 120.0 . . ?
C195 C202 H202 120.0 . . ?
C201 C202 C195 120.0 . . ?
C201 C202 H202 120.0 . . ?
N1 Pd1 N14 87.8(6) . 2_666 ?
N15 Pd1 N1 166.9(6) 2_666 . ?
N15 Pd1 N14 80.4(7) 2_666 2_666 ?
N205 Pd1 N1 93.8(4) . . ?
N205 Pd1 N14 174.7(5) . 2_666 ?
N205 Pd1 N15 97.4(5) . 2_666 ?
C32 N205 Pd1 120.2(4) . . ?
C32 N205 C114 120.0 . . ?
C32 N205 Pd3 119.9(4) . . ?
C114 N205 Pd1 119.4(4) . . ?
C114 N205 Pd3 119.9(4) . . ?
N205 C32 H32 120.0 . . ?
N205 C32 C78 120.0 . . ?
C78 C32 H32 120.0 . . ?
C32 C78 H78 120.0 . . ?
C116 C78 C32 120.0 . . ?
C116 C78 H78 120.0 . . ?
C78 C116 H116 120.0 . . ?
C112 C116 C78 120.0 . . ?
C112 C116 H116 120.0 . . ?
C116 C112 C66 123.9(5) . . ?
C116 C112 C114 120.0 . . ?
C114 C112 C66 116.1(5) . . ?
N205 C114 H114 120.0 . . ?
C112 C114 N205 120.0 . . ?
C112 C114 H114 120.0 . . ?
N1 Pd3 N7 166(6) . 2_666 ?
N1 Pd3 N11 96(7) . 2_666 ?
N1 Pd3 N205 80.9(5) . . ?
N7 Pd3 N205 85(6) 2_666 . ?
N11 Pd3 N205 172(3) 2_666 . ?

loop_
_geom_bond_atom_site_label_1
_geom_bond_atom_site_label_2
_geom_bond_distance
_geom_bond_site_symmetry_2
_geom_bond_publ_flag
Pd2 N5 1.954(9) . ?
Pd2 N6 2.055(8) . ?
Pd2 N8 1.993(5) . ?
Pd2 N2 1.952(8) . ?
Pd2 N13 2.130(9) . ?
Pd2 N18 2.137(8) . ?
Pd4 N3 2.011(9) . ?
Pd4 N4 2.072(8) . ?
Pd4 N12 2.061(6) 2_666 ?
Pd4 N9 2.289(8) . ?
Pd4 N16 1.861(8) . ?
Pd4 N17 2.088(8) . ?
N1 C37 1.351(11) . ?
N1 C120 1.355(11) . ?
N1 Pd1 1.971(9) . ?
N1 Pd3 2.033(10) . ?
N3 C93 1.288(12) . ?
N3 C124 1.367(12) . ?
N4 C1 1.3900 . ?
N4 C10 1.3900 . ?
C1 H1 0.9300 . ?
C1 C4 1.3900 . ?
C4 H4 0.9300 . ?
C4 C6 1.3900 . ?
C6 C8 1.3900 . ?
C6 C43 1.512(8) . ?
C8 H8 0.9300 . ?
C8 C10 1.3900 . ?
C10 H10 0.9300 . ?
N5 C2 1.3900 . ?
N5 C33 1.3900 . ?
C2 H2 0.9300 . ?
C2 C129 1.3900 . ?
C129 H129 0.9300 . ?
C129 C65 1.3900 . ?
C65 C131 1.3900 . ?
C65 C123 1.550(8) . ?
C131 H131 0.9300 . ?
C131 C33 1.3900 . ?
C33 H33 0.9300 . ?
N6 C84 1.367(11) . ?
N6 C130 1.335(10) . ?
N8 C12 1.3900 . ?
N8 C20 1.3900 . ?
C12 H12 0.9300 . ?
C12 C14 1.3900 . ?
C14 C16 1.3900 . ?
C14 C52 1.462(7) . ?
C16 H16 0.9300 . ?
C16 C18 1.3900 . ?
C18 H18 0.9300 . ?
C18 C20 1.3900 . ?
C20 H20 0.9300 . ?
N12 C22 1.3900 . ?
N12 C30 1.3900 . ?
C22 H22 0.9300 . ?
C22 C24 1.3900 . ?
C24 H24 0.9300 . ?
C24 C26 1.3900 . ?
C26 H26 0.9300 . ?
C26 C28 1.3900 . ?
C28 C30 1.3900 . ?
C28 C100 1.476(7) . ?
C30 H30 0.9300 . ?
C11 H11 0.9300 . ?
C11 C89 1.3900 . ?
C11 C23 1.3900 . ?
C89 C45 1.3900 . ?
C89 C92 1.504(8) . ?
C45 H45 0.9300 . ?
C45 C91 1.3900 . ?
C91 H91 0.9300 . ?
C91 N7 1.3900 . ?
N7 C23 1.3900 . ?
N7 Pd3 2.194(12) 2_666 ?
C23 H23 0.9300 . ?
C29 C117 1.3900 . ?
C29 C121 1.3900 . ?
C29 C63 1.550(8) . ?
C117 H117 0.9300 . ?
C117 C59 1.3900 . ?
C59 H59 0.9300 . ?
C59 C119 1.3900 . ?
C119 H119 0.9300 . ?
C119 C15 1.3900 . ?
C15 C121 1.3900 . ?
C15 C133 1.466(8) . ?
C121 H121 0.9300 . ?
C34 H34 0.9300 . ?
C34 C93 1.432(14) . ?
C34 C136 1.313(13) . ?
C36 C40 1.495(10) . ?
C36 C80 1.373(12) . ?
C36 C84 1.363(13) . ?
C37 H37 0.9300 . ?
C37 C82 1.487(14) . ?
C38 C58 1.475(14) . ?
C38 C81 1.158(15) . ?
C40 C42 1.3900 . ?
C40 C50 1.3900 . ?
C42 H42 0.9300 . ?
C42 C44 1.3900 . ?
C44 H44 0.9300 . ?
C44 C46 1.3900 . ?
C46 C48 1.3900 . ?
C46 C122 1.489(12) . ?
C48 H48 0.9300 . ?
C48 C50 1.3900 . ?
C50 H50 0.9300 . ?
C41 H41 0.9300 . ?
C41 C83 1.3900 . ?
C41 C87 1.3900 . ?
C83 C21 1.3900 . ?
C83 C96 1.485(8) . ?
C21 H21 0.9300 . ?
C21 C85 1.3900 . ?
C85 H85 0.9300 . ?
C85 C43 1.3900 . ?
C43 C87 1.3900 . ?
C87 H87 0.9300 . ?
C47 H47 0.9300 . ?
C47 N2 1.3900 . ?
C47 C49 1.3900 . ?
N2 C95 1.3900 . ?
C95 H95 0.9300 . ?
C95 C3 1.3900 . ?
C3 H3 0.9300 . ?
C3 C97 1.3900 . ?
C97 C49 1.3900 . ?
C97 C99 1.490(8) . ?
C49 H49 0.9300 . ?
C52 C54 1.3900 . ?
C52 C62 1.3900 . ?
C54 H54 0.9300 . ?
C54 C56 1.3900 . ?
C56 H56 0.9300 . ?
C56 C58 1.3900 . ?
C58 C60 1.3900 . ?
C60 H60 0.9300 . ?
C60 C62 1.3900 . ?
C62 H62 0.9300 . ?
C55 H55 0.9300 . ?
C55 C111 1.3900 . ?
C55 C115 1.3900 . ?
C111 C7 1.3900 . ?
C111 C51 1.489(8) . ?
C7 H7 0.9300 . ?
C7 C113 1.3900 . ?
C113 H113 0.9300 . ?
C113 C57 1.3900 . ?
C57 H57 0.9300 . ?
C57 C115 1.3900 . ?
C115 C107 1.460(8) . ?
C61 H61 0.9300 . ?
C61 C123 1.3900 . ?
C61 C127 1.3900 . ?
C123 C31 1.3900 . ?
C31 H31 0.9300 . ?
C31 C125 1.3900 . ?
C125 H125 0.9300 . ?
C125 C63 1.3900 . ?
C63 C127 1.3900 . ?
C127 H127 0.9300 . ?
C64 C128 1.185(13) . ?
C64 C71 1.494(12) . ?
C66 C68 1.3900 . ?
C66 C76 1.3900 . ?
C66 C112 1.498(6) . ?
C68 H68 0.9300 . ?
C68 C70 1.3900 . ?
C70 H70 0.9300 . ?
C70 C72 1.3900 . ?
C72 C74 1.3900 . ?
C72 C126 1.434(11) . ?
C74 H74 0.9300 . ?
C74 C76 1.3900 . ?
C76 H76 0.9300 . ?
C75 C19 1.3900 . ?
C75 C5 1.3900 . ?
C75 C134 1.479(11) . ?
C19 H19 0.9300 . ?
C19 C77 1.3900 . ?
C77 H77 0.9300 . ?
C77 C39 1.3900 . ?
C39 C79 1.3900 . ?
C39 C128 1.450(12) . ?
C79 H79 0.9300 . ?
C79 C5 1.3900 . ?
C5 H5 0.9300 . ?
C80 H80 0.9300 . ?
C80 C86 1.397(12) . ?
C81 C106 1.489(14) . ?
C82 H82 0.9300 . ?
C82 C132 1.309(13) . ?
C84 H84 0.9300 . ?
C86 H86 0.9300 . ?
C86 C130 1.363(13) . ?
C88 H88 0.9300 . ?
C88 C90 1.3900 . ?
C88 C98 1.3900 . ?
C90 H90 0.9300 . ?
C90 C92 1.3900 . ?
C92 C94 1.3900 . ?
C94 H94 0.9300 . ?
C94 C96 1.3900 . ?
C96 C98 1.3900 . ?
C98 H98 0.9300 . ?
C93 H93 0.9300 . ?
C99 C25 1.3900 . ?
C99 C13 1.3900 . ?
C25 H25 0.9300 . ?
C25 C101 1.3900 . ?
C101 H101 0.9300 . ?
C101 C51 1.3900 . ?
C51 C103 1.3900 . ?
C103 H103 0.9300 . ?
C103 C13 1.3900 . ?
C13 H13 0.9300 . ?
C100 C102 1.3900 . ?
C100 C110 1.3900 . ?
C102 H102 0.9300 . ?
C102 C104 1.3900 . ?
C104 H104 0.9300 . ?
C104 C106 1.3900 . ?
C106 C108 1.3900 . ?
C108 H108 0.9300 . ?
C108 C110 1.3900 . ?
C110 H110 0.9300 . ?
C105 H105 0.9300 . ?
C105 C53 1.3900 . ?
C105 N9 1.3900 . ?
C53 H53 0.9300 . ?
C53 C107 1.3900 . ?
C107 C27 1.3900 . ?
C27 H27 0.9300 . ?
C27 C109 1.3900 . ?
C109 H109 0.9300 . ?
C109 N9 1.3900 . ?
C118 C120 1.366(14) . ?
C118 C132 1.384(14) . ?
C118 C138 1.454(11) . ?
C120 H120 0.9300 . ?
C122 C126 1.160(12) . ?
C124 H124 0.9300 . ?
C124 C134 1.362(14) . ?
C130 H130 0.9300 . ?
C132 H132 0.9300 . ?
C133 C67 1.3900 . ?
C133 C137 1.3900 . ?
C67 H67 0.9300 . ?
C67 C135 1.3900 . ?
C135 H135 0.9300 . ?
C135 N11 1.3900 . ?
N11 C17 1.3900 . ?
N11 Pd3 2.058(19) 2_666 ?
C17 H17 0.9300 . ?
C17 C137 1.3900 . ?
C137 H137 0.9300 . ?
C134 C136 1.431(14) . ?
C136 H136 0.9300 . ?
C138 C69 1.3900 . ?
C138 C73 1.3900 . ?
C69 H69 0.9300 . ?
C69 C35 1.3900 . ?
C35 H35 0.9300 . ?
C35 C71 1.3900 . ?
C71 C9 1.3900 . ?
C9 H9 0.9300 . ?
C9 C73 1.3900 . ?
C73 H73 0.9300 . ?
N14 C173 1.3900 . ?
N14 C179 1.3900 . ?
N14 Pd1 2.051(10) 2_666 ?
C173 H173 0.9300 . ?
C173 C175 1.3900 . ?
C175 H175 0.9300 . ?
C175 C177 1.3900 . ?
C177 C178 1.3900 . ?
C177 C196 1.527(8) . ?
C178 H178 0.9300 . ?
C178 C179 1.3900 . ?
C179 H179 0.9300 . ?
N15 C190 1.3900 . ?
N15 C194 1.3900 . ?
N15 Pd1 1.962(10) 2_666 ?
C190 H190 0.9300 . ?
C190 C191 1.3900 . ?
C191 H191 0.9300 . ?
C191 C192 1.3900 . ?
C192 C193 1.3900 . ?
C192 C153 1.496(8) . ?
C193 H193 0.9300 . ?
C193 C194 1.3900 . ?
C194 H194 0.9300 . ?
C139 H139 0.9300 . ?
C139 C203 1.3900 . ?
C139 C168 1.3900 . ?
C203 C172 1.3900 . ?
C203 C148 1.515(8) . ?
C172 H172 0.9300 . ?
C172 C204 1.3900 . ?
C204 H204 0.9300 . ?
C204 N13 1.3900 . ?
N13 C168 1.3900 . ?
C168 H168 0.9300 . ?
C140 H140 0.9300 . ?
C140 C142 1.3900 . ?
C140 N16 1.3900 . ?
C142 H142 0.9300 . ?
C142 C144 1.3900 . ?
C144 C146 1.3900 . ?
C144 C141 1.542(8) . ?
C146 H146 0.9300 . ?
C146 C149 1.3900 . ?
C149 H149 0.9300 . ?
C149 N16 1.3900 . ?
C147 H147 0.9300 . ?
C147 C196 1.3900 . ?
C147 C200 1.3900 . ?
C196 C171 1.3900 . ?
C171 H171 0.9300 . ?
C171 C198 1.3900 . ?
C198 H198 0.9300 . ?
C198 C167 1.3900 . ?
C167 C200 1.3900 . ?
C167 C156 1.510(8) . ?
C200 H200 0.9300 . ?
C148 C150 1.3900 . ?
C148 C158 1.3900 . ?
C150 H150 0.9300 . ?
C150 C152 1.3900 . ?
C152 H152 0.9300 . ?
C152 C154 1.3900 . ?
C154 H154 0.9300 . ?
C154 C156 1.3900 . ?
C156 C158 1.3900 . ?
C158 H158 0.9300 . ?
C169 H169 0.9300 . ?
C169 C157 1.3900 . ?
C169 C160 1.3900 . ?
C157 H157 0.9300 . ?
C157 C184 1.3900 . ?
C184 H184 0.9300 . ?
C184 C159 1.3900 . ?
C159 C166 1.3900 . ?
C159 C180 1.491(8) . ?
C166 H166 0.9300 . ?
C166 C160 1.3900 . ?
C160 C181 1.483(8) . ?
C174 H174 0.9300 . ?
C174 C141 1.3900 . ?
C174 C145 1.3900 . ?
C141 C161 1.3900 . ?
C161 H161 0.9300 . ?
C161 C143 1.3900 . ?
C143 H143 0.9300 . ?
C143 C176 1.3900 . ?
C176 C145 1.3900 . ?
C176 C186 1.543(8) . ?
C145 H145 0.9300 . ?
C180 C151 1.3900 . ?
C180 C155 1.3900 . ?
C151 H151 0.9300 . ?
C151 C165 1.3900 . ?
C165 H165 0.9300 . ?
C165 C153 1.3900 . ?
C153 C182 1.3900 . ?
C182 H182 0.9300 . ?
C182 C155 1.3900 . ?
C155 H155 0.9300 . ?
C181 C183 1.3900 . ?
C181 C189 1.3900 . ?
C183 H183 0.9300 . ?
C183 C185 1.3900 . ?
C185 H185 0.9300 . ?
C185 N17 1.3900 . ?
N17 C187 1.3900 . ?
C187 H187 0.9300 . ?
C187 C189 1.3900 . ?
C189 H189 0.9300 . ?
C186 C162 1.3900 . ?
C186 C164 1.3900 . ?
C162 H162 0.9300 . ?
C162 C170 1.3900 . ?
C170 C163 1.3900 . ?
C170 C201 1.532(8) . ?
C163 H163 0.9300 . ?
C163 C188 1.3900 . ?
C188 H188 0.9300 . ?
C188 C164 1.3900 . ?
C164 H164 0.9300 . ?
C195 H195 0.9300 . ?
C195 N18 1.3900 . ?
C195 C202 1.3900 . ?
N18 C197 1.3900 . ?
C197 H197 0.9300 . ?
C197 C199 1.3900 . ?
C199 H199 0.9300 . ?
C199 C201 1.3900 . ?
C201 C202 1.3900 . ?
C202 H202 0.9300 . ?
Pd1 N205 1.900(7) . ?
N205 C32 1.3900 . ?
N205 C114 1.3900 . ?
N205 Pd3 2.314(17) . ?
C32 H32 0.9300 . ?
C32 C78 1.3900 . ?
C78 H78 0.9300 . ?
C78 C116 1.3900 . ?
C116 H116 0.9300 . ?
C116 C112 1.3900 . ?
C112 C114 1.3900 . ?
C114 H114 0.9300 . ?

loop_
_geom_torsion_atom_site_label_1
_geom_torsion_atom_site_label_2
_geom_torsion_atom_site_label_3
_geom_torsion_atom_site_label_4
_geom_torsion
_geom_torsion_site_symmetry_1
_geom_torsion_site_symmetry_2
_geom_torsion_site_symmetry_3
_geom_torsion_site_symmetry_4
_geom_torsion_publ_flag
Pd2 N5 C2 C129 172.9(13) . . . . ?
Pd2 N5 C33 C131 -173.2(13) . . . . ?
Pd2 N6 C84 C36 -178.2(7) . . . . ?
Pd2 N6 C130 C86 178.0(7) . . . . ?
Pd2 N8 C12 C14 -176.0(5) . . . . ?
Pd2 N8 C20 C18 176.1(5) . . . . ?
Pd2 N2 C95 C3 -171.4(14) . . . . ?
Pd2 N13 C168 C139 171.3(12) . . . . ?
Pd2 N18 C197 C199 179.5(14) . . . . ?
Pd4 N3 C93 C34 -179.7(8) . . . . ?
Pd4 N3 C124 C134 -177.0(9) . . . . ?
Pd4 N4 C1 C4 -170.6(10) . . . . ?
Pd4 N4 C10 C8 171.2(9) . . . . ?
Pd4 N12 C22 C24 -173.4(5) 2_666 . . . ?
Pd4 N12 C30 C28 173.5(5) 2_666 . . . ?
Pd4 N17 C187 C189 -177.6(10) . . . . ?
N1 C37 C82 C132 3.6(15) . . . . ?
N3 Pd4 N16 C140 -83.9(8) . . . . ?
N3 Pd4 N16 C149 103.5(8) . . . . ?
N3 C124 C134 C75 176.7(9) . . . . ?
N3 C124 C134 C136 -8.7(17) . . . . ?
N4 C1 C4 C6 0.0 . . . . ?
C1 N4 C10 C8 0.0 . . . . ?
C1 C4 C6 C8 0.0 . . . . ?
C1 C4 C6 C43 168.4(12) . . . . ?
C4 C6 C8 C10 0.0 . . . . ?
C4 C6 C43 C85 -141.5(9) . . . . ?
C4 C6 C43 C87 43.0(13) . . . . ?
C6 C8 C10 N4 0.0 . . . . ?
C6 C43 C87 C41 175.4(14) . . . . ?
C8 C6 C43 C85 26.2(15) . . . . ?
C8 C6 C43 C87 -149.2(9) . . . . ?
C10 N4 C1 C4 0.0 . . . . ?
N5 C2 C129 C65 0.0 . . . . ?
C2 N5 C33 C131 0.0 . . . . ?
C2 C129 C65 C131 0.0 . . . . ?
C2 C129 C65 C123 179.9(15) . . . . ?
C129 C65 C131 C33 0.0 . . . . ?
C129 C65 C123 C61 -153.3(11) . . . . ?
C129 C65 C123 C31 25.0(17) . . . . ?
C65 C131 C33 N5 0.0 . . . . ?
C65 C123 C31 C125 -178.3(15) . . . . ?
C131 C65 C123 C61 26.5(15) . . . . ?
C131 C65 C123 C31 -155.2(9) . . . . ?
C33 N5 C2 C129 0.0 . . . . ?
N8 C12 C14 C16 0.0 . . . . ?
N8 C12 C14 C52 177.1(8) . . . . ?
C12 N8 C20 C18 0.0 . . . . ?
C12 C14 C16 C18 0.0 . . . . ?
C12 C14 C52 C54 -150.1(5) . . . . ?
C12 C14 C52 C62 35.8(8) . . . . ?
C14 C16 C18 C20 0.0 . . . . ?
C14 C52 C54 C56 -174.2(7) . . . . ?
C14 C52 C62 C60 174.1(8) . . . . ?
C16 C14 C52 C54 27.0(8) . . . . ?
C16 C14 C52 C62 -147.1(5) . . . . ?
C16 C18 C20 N8 0.0 . . . . ?
C20 N8 C12 C14 0.0 . . . . ?
N12 C22 C24 C26 0.0 . . . . ?
C22 N12 C30 C28 0.0 . . . . ?
C22 C24 C26 C28 0.0 . . . . ?
C24 C26 C28 C30 0.0 . . . . ?
C24 C26 C28 C100 -179.0(8) . . . . ?
C26 C28 C30 N12 0.0 . . . . ?
C26 C28 C100 C102 138.1(5) . . . . ?
C26 C28 C100 C110 -38.3(8) . . . . ?
C28 C100 C102 C104 -176.4(8) . . . . ?
C28 C100 C110 C108 176.5(8) . . . . ?
C30 N12 C22 C24 0.0 . . . . ?
C30 C28 C100 C102 -40.8(8) . . . . ?
C30 C28 C100 C110 142.7(5) . . . . ?
C11 C89 C45 C91 0.0 . . . . ?
C11 C89 C92 C90 -170.3(8) . . . . ?
C11 C89 C92 C94 14.8(15) . . . . ?
C89 C11 C23 N7 0.0 . . . . ?
C89 C45 C91 N7 0.0 . . . . ?
C89 C92 C94 C96 174.9(15) . . . . ?
C45 C89 C92 C90 9.2(18) . . . . ?
C45 C89 C92 C94 -165.7(9) . . . . ?
C45 C91 N7 C23 0.0 . . . . ?
C45 C91 N7 Pd3 157.1(11) . . . 2_666 ?
C91 N7 C23 C11 0.0 . . . . ?
C23 C11 C89 C45 0.0 . . . . ?
C23 C11 C89 C92 179.5(15) . . . . ?
C29 C117 C59 C119 0.0 . . . . ?
C29 C63 C127 C61 173.5(17) . . . . ?
C117 C29 C121 C15 0.0 . . . . ?
C117 C29 C63 C125 -30.3(13) . . . . ?
C117 C29 C63 C127 155.6(11) . . . . ?
C117 C59 C119 C15 0.0 . . . . ?
C59 C119 C15 C121 0.0 . . . . ?
C59 C119 C15 C133 177.4(15) . . . . ?
C119 C15 C121 C29 0.0 . . . . ?
C119 C15 C133 C67 28.2(17) . . . . ?
C119 C15 C133 C137 -149.6(10) . . . . ?
C15 C133 C67 C135 -177.9(15) . . . . ?
C15 C133 C137 C17 177.8(15) . . . . ?
C121 C29 C117 C59 0.0 . . . . ?
C121 C29 C63 C125 171.8(8) . . . . ?
C121 C29 C63 C127 -2.2(18) . . . . ?
C121 C15 C133 C67 -154.2(10) . . . . ?
C121 C15 C133 C137 27.9(14) . . . . ?
C36 C40 C42 C44 -178.3(7) . . . . ?
C36 C40 C50 C48 178.3(7) . . . . ?
C36 C80 C86 C130 1.5(14) . . . . ?
C37 N1 C120 C118 9.9(15) . . . . ?
C37 C82 C132 C118 -1.3(18) . . . . ?
C38 C58 C60 C62 172.6(10) . . . . ?
C40 C36 C80 C86 -179.0(8) . . . . ?
C40 C36 C84 N6 179.8(7) . . . . ?
C40 C42 C44 C46 0.0 . . . . ?
C42 C40 C50 C48 0.0 . . . . ?
C42 C44 C46 C48 0.0 . . . . ?
C42 C44 C46 C122 -178.9(7) . . . . ?
C44 C46 C48 C50 0.0 . . . . ?
C46 C48 C50 C40 0.0 . . . . ?
C50 C40 C42 C44 0.0 . . . . ?
C41 C83 C21 C85 0.0 . . . . ?
C41 C83 C96 C94 152.1(9) . . . . ?
C41 C83 C96 C98 -36.8(14) . . . . ?
C83 C41 C87 C43 0.0 . . . . ?
C83 C21 C85 C43 0.0 . . . . ?
C83 C96 C98 C88 -171.2(13) . . . . ?
C21 C83 C96 C94 -22.8(15) . . . . ?
C21 C83 C96 C98 148.3(9) . . . . ?
C21 C85 C43 C6 -175.5(13) . . . . ?
C21 C85 C43 C87 0.0 . . . . ?
C85 C43 C87 C41 0.0 . . . . ?
C43 C6 C8 C10 -167.1(14) . . . . ?
C87 C41 C83 C21 0.0 . . . . ?
C87 C41 C83 C96 -174.9(14) . . . . ?
C47 N2 C95 C3 0.0 . . . . ?
N2 C47 C49 C97 0.0 . . . . ?
N2 C95 C3 C97 0.0 . . . . ?
C95 C3 C97 C49 0.0 . . . . ?
C95 C3 C97 C99 165.6(15) . . . . ?
C3 C97 C49 C47 0.0 . . . . ?
C3 C97 C99 C25 8.1(16) . . . . ?
C3 C97 C99 C13 -174.1(10) . . . . ?
C97 C99 C25 C101 177.8(13) . . . . ?
C97 C99 C13 C103 -177.7(14) . . . . ?
C49 C47 N2 Pd2 171.8(14) . . . . ?
C49 C47 N2 C95 0.0 . . . . ?
C49 C97 C99 C25 174.4(8) . . . . ?
C49 C97 C99 C13 -7.9(15) . . . . ?
C52 C14 C16 C18 -177.1(7) . . . . ?
C52 C54 C56 C58 0.0 . . . . ?
C54 C52 C62 C60 0.0 . . . . ?
C54 C56 C58 C38 -172.5(10) . . . . ?
C54 C56 C58 C60 0.0 . . . . ?
C56 C58 C60 C62 0.0 . . . . ?
C58 C60 C62 C52 0.0 . . . . ?
C62 C52 C54 C56 0.0 . . . . ?
C55 C111 C7 C113 0.0 . . . . ?
C55 C111 C51 C101 -158.7(9) . . . . ?
C55 C111 C51 C103 34.2(14) . . . . ?
C55 C115 C107 C53 -39.1(15) . . . . ?
C55 C115 C107 C27 148.0(10) . . . . ?
C111 C55 C115 C57 0.0 . . . . ?
C111 C55 C115 C107 -168.9(15) . . . . ?
C111 C7 C113 C57 0.0 . . . . ?
C111 C51 C103 C13 166.9(13) . . . . ?
C7 C111 C51 C101 13.8(16) . . . . ?
C7 C111 C51 C103 -153.4(10) . . . . ?
C7 C113 C57 C115 0.0 . . . . ?
C113 C57 C115 C55 0.0 . . . . ?
C113 C57 C115 C107 168.3(16) . . . . ?
C57 C115 C107 C53 152.3(10) . . . . ?
C57 C115 C107 C27 -20.7(17) . . . . ?
C115 C55 C111 C7 0.0 . . . . ?
C115 C55 C111 C51 172.6(15) . . . . ?
C115 C107 C27 C109 172.9(15) . . . . ?
C61 C123 C31 C125 0.0 . . . . ?
C123 C65 C131 C33 -179.9(14) . . . . ?
C123 C61 C127 C63 0.0 . . . . ?
C123 C31 C125 C63 0.0 . . . . ?
C31 C125 C63 C29 -174.8(14) . . . . ?
C31 C125 C63 C127 0.0 . . . . ?
C125 C63 C127 C61 0.0 . . . . ?
C63 C29 C117 C59 -157.8(13) . . . . ?
C63 C29 C121 C15 157.2(14) . . . . ?
C127 C61 C123 C65 178.3(15) . . . . ?
C127 C61 C123 C31 0.0 . . . . ?
C64 C71 C9 C73 177.3(7) . . . . ?
C66 C68 C70 C72 0.0 . . . . ?
C66 C112 C114 N205 -178.6(6) . . . . ?
C68 C66 C76 C74 0.0 . . . . ?
C68 C66 C112 C116 -26.2(7) . . . . ?
C68 C66 C112 C114 152.3(4) . . . . ?
C68 C70 C72 C74 0.0 . . . . ?
C68 C70 C72 C126 -179.0(7) . . . . ?
C70 C72 C74 C76 0.0 . . . . ?
C72 C74 C76 C66 0.0 . . . . ?
C76 C66 C68 C70 0.0 . . . . ?
C76 C66 C112 C116 152.5(4) . . . . ?
C76 C66 C112 C114 -29.0(7) . . . . ?
C75 C19 C77 C39 0.0 . . . . ?
C75 C134 C136 C34 179.2(10) . . . . ?
C19 C75 C5 C79 0.0 . . . . ?
C19 C75 C134 C124 -35.1(13) . . . . ?
C19 C75 C134 C136 150.7(10) . . . . ?
C19 C77 C39 C79 0.0 . . . . ?
C19 C77 C39 C128 -175.6(8) . . . . ?
C77 C39 C79 C5 0.0 . . . . ?
C39 C79 C5 C75 0.0 . . . . ?
C5 C75 C19 C77 0.0 . . . . ?
C5 C75 C134 C124 148.2(9) . . . . ?
C5 C75 C134 C136 -26.0(13) . . . . ?
C80 C36 C40 C42 -148.1(7) . . . . ?
C80 C36 C40 C50 33.7(10) . . . . ?
C80 C36 C84 N6 2.3(14) . . . . ?
C80 C86 C130 N6 -2.1(14) . . . . ?
C81 C106 C108 C110 179.9(10) . . . . ?
C84 N6 C130 C86 2.8(13) . . . . ?
C84 C36 C40 C42 34.6(10) . . . . ?
C84 C36 C40 C50 -143.7(7) . . . . ?
C84 C36 C80 C86 -1.6(13) . . . . ?
C88 C90 C92 C89 -174.9(15) . . . . ?
C88 C90 C92 C94 0.0 . . . . ?
C90 C88 C98 C96 0.0 . . . . ?
C90 C92 C94 C96 0.0 . . . . ?
C92 C89 C45 C91 -179.4(16) . . . . ?
C92 C94 C96 C83 170.9(14) . . . . ?
C92 C94 C96 C98 0.0 . . . . ?
C94 C96 C98 C88 0.0 . . . . ?
C96 C83 C21 C85 174.9(14) . . . . ?
C98 C88 C90 C92 0.0 . . . . ?
C93 N3 C124 C134 10.2(17) . . . . ?
C93 C34 C136 C134 -2.6(18) . . . . ?
C99 C97 C49 C47 -166.8(14) . . . . ?
C99 C25 C101 C51 0.0 . . . . ?
C25 C99 C13 C103 0.0 . . . . ?
C25 C101 C51 C111 -167.2(13) . . . . ?
C25 C101 C51 C103 0.0 . . . . ?
C101 C51 C103 C13 0.0 . . . . ?
C51 C111 C7 C113 -172.3(15) . . . . ?
C51 C103 C13 C99 0.0 . . . . ?
C13 C99 C25 C101 0.0 . . . . ?
C100 C28 C30 N12 179.0(8) . . . . ?
C100 C102 C104 C106 0.0 . . . . ?
C102 C100 C110 C108 0.0 . . . . ?
C102 C104 C106 C81 -179.9(10) . . . . ?
C102 C104 C106 C108 0.0 . . . . ?
C104 C106 C108 C110 0.0 . . . . ?
C106 C108 C110 C100 0.0 . . . . ?
C110 C100 C102 C104 0.0 . . . . ?
C105 C53 C107 C115 -173.0(14) . . . . ?
C105 C53 C107 C27 0.0 . . . . ?
C53 C105 N9 Pd4 -178.9(9) . . . . ?
C53 C105 N9 C109 0.0 . . . . ?
C53 C107 C27 C109 0.0 . . . . ?
C107 C27 C109 N9 0.0 . . . . ?
C27 C109 N9 Pd4 178.8(10) . . . . ?
C27 C109 N9 C105 0.0 . . . . ?
N9 C105 C53 C107 0.0 . . . . ?
C118 C138 C69 C35 175.2(8) . . . . ?
C118 C138 C73 C9 -175.0(8) . . . . ?
C120 N1 C37 C82 -7.5(14) . . . . ?
C120 C118 C132 C82 3.0(18) . . . . ?
C120 C118 C138 C69 44.8(13) . . . . ?
C120 C118 C138 C73 -140.1(10) . . . . ?
C122 C46 C48 C50 178.9(7) . . . . ?
C124 N3 C93 C34 -7.4(16) . . . . ?
C124 C134 C136 C34 4.8(18) . . . . ?
C126 C72 C74 C76 179.1(7) . . . . ?
C128 C39 C79 C5 175.5(8) . . . . ?
C130 N6 C84 C36 -2.9(13) . . . . ?
C132 C118 C120 N1 -7.5(17) . . . . ?
C132 C118 C138 C69 -133.7(10) . . . . ?
C132 C118 C138 C73 41.4(13) . . . . ?
C133 C15 C121 C29 -177.7(14) . . . . ?
C133 C67 C135 N11 0.0 . . . . ?
C67 C133 C137 C17 0.0 . . . . ?
C67 C135 N11 C17 0.0 . . . . ?
C67 C135 N11 Pd3 -178.7(12) . . . 2_666 ?
C135 N11 C17 C137 0.0 . . . . ?
N11 C17 C137 C133 0.0 . . . . ?
C137 C133 C67 C135 0.0 . . . . ?
C134 C75 C19 C77 -176.7(8) . . . . ?
C134 C75 C5 C79 176.7(8) . . . . ?
C136 C34 C93 N3 4.0(18) . . . . ?
C138 C118 C120 N1 173.9(9) . . . . ?
C138 C118 C132 C82 -178.5(11) . . . . ?
C138 C69 C35 C71 0.0 . . . . ?
C69 C138 C73 C9 0.0 . . . . ?
C69 C35 C71 C64 -177.1(8) . . . . ?
C69 C35 C71 C9 0.0 . . . . ?
C35 C71 C9 C73 0.0 . . . . ?
C71 C9 C73 C138 0.0 . . . . ?
C73 C138 C69 C35 0.0 . . . . ?
N14 C173 C175 C177 0.0 . . . . ?
C173 N14 C179 C178 0.0 . . . . ?
C173 C175 C177 C178 0.0 . . . . ?
C173 C175 C177 C196 170.3(14) . . . . ?
C175 C177 C178 C179 0.0 . . . . ?
C175 C177 C196 C147 150.5(9) . . . . ?
C175 C177 C196 C171 -24.0(16) . . . . ?
C177 C178 C179 N14 0.0 . . . . ?
C177 C196 C171 C198 174.3(15) . . . . ?
C178 C177 C196 C147 -39.0(14) . . . . ?
C178 C177 C196 C171 146.5(10) . . . . ?
C179 N14 C173 C175 0.0 . . . . ?
N15 C190 C191 C192 0.0 . . . . ?
C190 N15 C194 C193 0.0 . . . . ?
C190 C191 C192 C193 0.0 . . . . ?
C190 C191 C192 C153 170.8(13) . . . . ?
C191 C192 C193 C194 0.0 . . . . ?
C191 C192 C153 C165 171.2(9) . . . . ?
C191 C192 C153 C182 -13.3(15) . . . . ?
C192 C193 C194 N15 0.0 . . . . ?
C192 C153 C182 C155 -175.6(14) . . . . ?
C193 C192 C153 C165 -17.8(15) . . . . ?
C193 C192 C153 C182 157.7(8) . . . . ?
C194 N15 C190 C191 0.0 . . . . ?
C139 C203 C172 C204 0.0 . . . . ?
C139 C203 C148 C150 34.2(15) . . . . ?
C139 C203 C148 C158 -148.5(10) . . . . ?
C203 C139 C168 N13 0.0 . . . . ?
C203 C172 C204 N13 0.0 . . . . ?
C203 C148 C150 C152 177.4(14) . . . . ?
C203 C148 C158 C156 -177.1(15) . . . . ?
C172 C203 C148 C150 -144.1(9) . . . . ?
C172 C203 C148 C158 33.1(15) . . . . ?
C172 C204 N13 Pd2 -170.6(12) . . . . ?
C172 C204 N13 C168 0.0 . . . . ?
C204 N13 C168 C139 0.0 . . . . ?
C168 C139 C203 C172 0.0 . . . . ?
C168 C139 C203 C148 -178.3(15) . . . . ?
C140 C142 C144 C146 0.0 . . . . ?
C140 C142 C144 C141 -175.6(14) . . . . ?
C142 C140 N16 Pd4 -172.5(11) . . . . ?
C142 C140 N16 C149 0.0 . . . . ?
C142 C144 C146 C149 0.0 . . . . ?
C142 C144 C141 C174 -162.5(9) . . . . ?
C142 C144 C141 C161 16.2(15) . . . . ?
C144 C146 C149 N16 0.0 . . . . ?
C144 C141 C161 C143 -178.7(14) . . . . ?
C146 C144 C141 C174 21.9(15) . . . . ?
C146 C144 C141 C161 -159.4(9) . . . . ?
C146 C149 N16 Pd4 172.6(11) . . . . ?
C146 C149 N16 C140 0.0 . . . . ?
N16 C140 C142 C144 0.0 . . . . ?
C147 C196 C171 C198 0.0 . . . . ?
C196 C177 C178 C179 -170.5(14) . . . . ?
C196 C147 C200 C167 0.0 . . . . ?
C196 C171 C198 C167 0.0 . . . . ?
C171 C198 C167 C200 0.0 . . . . ?
C171 C198 C167 C156 -172.2(15) . . . . ?
C198 C167 C200 C147 0.0 . . . . ?
C198 C167 C156 C154 -150.6(9) . . . . ?
C198 C167 C156 C158 20.0(16) . . . . ?
C167 C156 C158 C148 -170.5(15) . . . . ?
C200 C147 C196 C177 -174.7(14) . . . . ?
C200 C147 C196 C171 0.0 . . . . ?
C200 C167 C156 C154 37.0(15) . . . . ?
C200 C167 C156 C158 -152.4(9) . . . . ?
C148 C203 C172 C204 178.5(14) . . . . ?
C148 C150 C152 C154 0.0 . . . . ?
C150 C148 C158 C156 0.0 . . . . ?
C150 C152 C154 C156 0.0 . . . . ?
C152 C154 C156 C167 170.7(14) . . . . ?
C152 C154 C156 C158 0.0 . . . . ?
C154 C156 C158 C148 0.0 . . . . ?
C156 C167 C200 C147 172.4(14) . . . . ?
C158 C148 C150 C152 0.0 . . . . ?
C169 C157 C184 C159 0.0 . . . . ?
C169 C160 C181 C183 161.1(9) . . . . ?
C169 C160 C181 C189 -19.1(14) . . . . ?
C157 C169 C160 C166 0.0 . . . . ?
C157 C169 C160 C181 -172.3(14) . . . . ?
C157 C184 C159 C166 0.0 . . . . ?
C157 C184 C159 C180 178.3(14) . . . . ?
C184 C159 C166 C160 0.0 . . . . ?
C184 C159 C180 C151 1.0(14) . . . . ?
C184 C159 C180 C155 170.7(9) . . . . ?
C159 C166 C160 C169 0.0 . . . . ?
C159 C166 C160 C181 172.6(13) . . . . ?
C159 C180 C151 C165 169.7(14) . . . . ?
C159 C180 C155 C182 -169.6(14) . . . . ?
C166 C159 C180 C151 179.3(8) . . . . ?
C166 C159 C180 C155 -11.0(16) . . . . ?
C166 C160 C181 C183 -11.4(15) . . . . ?
C166 C160 C181 C189 168.4(9) . . . . ?
C160 C169 C157 C184 0.0 . . . . ?
C160 C181 C183 C185 179.9(14) . . . . ?
C160 C181 C189 C187 -179.9(13) . . . . ?
C174 C141 C161 C143 0.0 . . . . ?
C141 C144 C146 C149 175.5(14) . . . . ?
C141 C174 C145 C176 0.0 . . . . ?
C141 C161 C143 C176 0.0 . . . . ?
C161 C143 C176 C145 0.0 . . . . ?
C161 C143 C176 C186 172.7(14) . . . . ?
C143 C176 C145 C174 0.0 . . . . ?
C143 C176 C186 C162 -27.8(15) . . . . ?
C143 C176 C186 C164 151.9(9) . . . . ?
C176 C186 C162 C170 179.7(14) . . . . ?
C176 C186 C164 C188 -179.7(14) . . . . ?
C145 C174 C141 C144 178.7(13) . . . . ?
C145 C174 C141 C161 0.0 . . . . ?
C145 C176 C186 C162 145.0(9) . . . . ?
C145 C176 C186 C164 -35.3(15) . . . . ?
C180 C159 C166 C160 -178.2(15) . . . . ?
C180 C151 C165 C153 0.0 . . . . ?
C151 C180 C155 C182 0.0 . . . . ?
C151 C165 C153 C192 175.4(14) . . . . ?
C151 C165 C153 C182 0.0 . . . . ?
C165 C153 C182 C155 0.0 . . . . ?
C153 C192 C193 C194 -171.1(13) . . . . ?
C153 C182 C155 C180 0.0 . . . . ?
C155 C180 C151 C165 0.0 . . . . ?
C181 C183 C185 N17 0.0 . . . . ?
C183 C181 C189 C187 0.0 . . . . ?
C183 C185 N17 Pd4 177.6(10) . . . . ?
C183 C185 N17 C187 0.0 . . . . ?
C185 N17 C187 C189 0.0 . . . . ?
N17 Pd4 N16 C140 100.2(9) . . . . ?
N17 Pd4 N16 C149 -72.3(8) . . . . ?
N17 C187 C189 C181 0.0 . . . . ?
C189 C181 C183 C185 0.0 . . . . ?
C186 C176 C145 C174 -172.8(14) . . . . ?
C186 C162 C170 C163 0.0 . . . . ?
C186 C162 C170 C201 176.6(14) . . . . ?
C162 C186 C164 C188 0.0 . . . . ?
C162 C170 C163 C188 0.0 . . . . ?
C162 C170 C201 C199 33.3(15) . . . . ?
C162 C170 C201 C202 -143.4(10) . . . . ?
C170 C163 C188 C164 0.0 . . . . ?
C170 C201 C202 C195 176.5(15) . . . . ?
C163 C170 C201 C199 -150.0(8) . . . . ?
C163 C170 C201 C202 33.4(15) . . . . ?
C163 C188 C164 C186 0.0 . . . . ?
C164 C186 C162 C170 0.0 . . . . ?
C195 N18 C197 C199 0.0 . . . . ?
N18 C195 C202 C201 0.0 . . . . ?
N18 C197 C199 C201 0.0 . . . . ?
C197 C199 C201 C170 -176.8(13) . . . . ?
C197 C199 C201 C202 0.0 . . . . ?
C199 C201 C202 C195 0.0 . . . . ?
C201 C170 C163 C188 -176.9(13) . . . . ?
C202 C195 N18 Pd2 -179.5(13) . . . . ?
C202 C195 N18 C197 0.0 . . . . ?
Pd1 N1 C37 C82 -176.2(7) . . . . ?
Pd1 N1 C120 C118 178.0(9) . . . . ?
Pd1 N14 C173 C175 175.5(12) 2_666 . . . ?
Pd1 N14 C179 C178 -175.6(11) 2_666 . . . ?
Pd1 N15 C190 C191 -175.5(9) 2_666 . . . ?
Pd1 N15 C194 C193 175.4(9) 2_666 . . . ?
Pd1 N205 C32 C78 173.0(5) . . . . ?
Pd1 N205 C114 C112 -173.0(5) . . . . ?
N205 C32 C78 C116 0.0 . . . . ?
C32 N205 C114 C112 0.0 . . . . ?
C32 C78 C116 C112 0.0 . . . . ?
C78 C116 C112 C66 178.5(7) . . . . ?
C78 C116 C112 C114 0.0 . . . . ?
C116 C112 C114 N205 0.0 . . . . ?
C112 C66 C68 C70 178.7(6) . . . . ?
C112 C66 C76 C74 -178.7(6) . . . . ?
C114 N205 C32 C78 0.0 . . . . ?
Pd3 N1 C37 C82 170.8(9) . . . . ?
Pd3 N1 C120 C118 -168.4(10) . . . . ?
Pd3 N7 C23 C11 -156.9(11) 2_666 . . . ?
Pd3 N11 C17 C137 178.5(13) 2_666 . . . ?
Pd3 N205 C32 C78 174.4(5) . . . . ?
Pd3 N205 C114 C112 -174.4(5) . . . . ?

loop_
_smtbx_masks_void_nr
_smtbx_masks_void_average_x
_smtbx_masks_void_average_y
_smtbx_masks_void_average_z
_smtbx_masks_void_volume
_smtbx_masks_void_count_electrons
_smtbx_masks_void_content
1 -0.619 -0.790 -0.205 8773.6 1965.6 ?
